data_7023098
loop_
_publ_author_name
'Mikata, Yuji'
'Sato, Yumi'
'Takeuchi, Saaya'
'Kuroda, Yasuko'
'Konno, Hideo'
'Iwatsuki, Satoshi'

_publ_section_title
;
 Quinoline-based fluorescent zinc sensors with enhanced fluorescence
 intensity, Zn/Cd selectivity and metal binding affinity by conformational
 restriction.
;
_journal_issue 26
_journal_name_full 'Dalton transactions (Cambridge, England : 2003)'
_journal_page_first 9688
_journal_page_last 9698
_journal_paper_doi 10.1039/c3dt50719j
_journal_volume 42
_journal_year 2013
_chemical_formula_moiety 'C48 H50 Cl2 N6 O10 Zn'
_chemical_formula_sum 'C48 H50 Cl2 N6 O10 Zn'
_chemical_formula_weight 1007.24
_space_group_IT_number 14
_symmetry_cell_setting monoclinic
_symmetry_Int_Tables_number 14
_symmetry_space_group_name_Hall '-P 2yn'
_symmetry_space_group_name_H-M 'P 1 21/n 1'
_atom_sites_solution_hydrogens geom
_atom_sites_solution_primary direct
_atom_sites_solution_secondary difmap
_cell_angle_alpha 90.0000
_cell_angle_beta 93.2121(18)
_cell_angle_gamma 90.0000
_cell_formula_units_Z 8
_cell_length_a 10.8914(3)
_cell_length_b 36.6116(12)
_cell_length_c 23.0800(8)
_cell_measurement_reflns_used 18322
_cell_measurement_temperature 123
_cell_measurement_theta_max 27.52
_cell_measurement_theta_min 3.01
_cell_volume 9188.7(5)
_computing_cell_refinement CrystalClear
_computing_data_collection 'CrystalClear (Rigaku/MSC Inc., 2006)'
_computing_data_reduction CrystalClear
_computing_molecular_graphics 'CrystalStructure 4.0'
_computing_publication_material 'CrystalStructure 4.0 (Rigaku, 2010)'
_computing_structure_refinement 'SHELXL97 (Sheldrick, 2008)'
_computing_structure_solution 'SIR92 (Altomare, et al., 1994)'
_diffrn_ambient_temperature 123
_diffrn_detector_area_resol_mean 7.314
_diffrn_measured_fraction_theta_full 0.993
_diffrn_measured_fraction_theta_max 0.993
_diffrn_measurement_device_type 'Rigaku Mercury70'
_diffrn_measurement_method \w
_diffrn_radiation_type 'Mo K\a'
_diffrn_radiation_wavelength 0.71070
_diffrn_reflns_av_R_equivalents 0.0456
_diffrn_reflns_limit_h_max 13
_diffrn_reflns_limit_h_min -13
_diffrn_reflns_limit_k_max 47
_diffrn_reflns_limit_k_min -47
_diffrn_reflns_limit_l_max 29
_diffrn_reflns_limit_l_min -29
_diffrn_reflns_number 89677
_diffrn_reflns_theta_full 27.49
_diffrn_reflns_theta_max 27.48
_diffrn_standards_number 0
_exptl_absorpt_coefficient_mu 0.717
_exptl_absorpt_correction_T_max 0.972
_exptl_absorpt_correction_T_min 0.794
_exptl_absorpt_correction_type multi-scan
_exptl_absorpt_process_details 'REQAB (Rigaku, 1998)'
_exptl_crystal_colour colorless
_exptl_crystal_density_diffrn 1.456
_exptl_crystal_density_method 'not measured'
_exptl_crystal_description unknown
_exptl_crystal_F_000 4192.00
_exptl_crystal_size_max 0.600
_exptl_crystal_size_mid 0.200
_exptl_crystal_size_min 0.040
_refine_diff_density_max 1.830
_refine_diff_density_min -1.230
_refine_ls_extinction_method none
_refine_ls_goodness_of_fit_ref 1.084
_refine_ls_hydrogen_treatment constr
_refine_ls_number_parameters 1261
_refine_ls_number_reflns 20934
_refine_ls_number_restraints 0
_refine_ls_R_factor_gt 0.0670
_refine_ls_shift/su_max 0.001
_refine_ls_structure_factor_coef Fsqd
_refine_ls_weighting_details 'w = 1/[\s^2^(Fo^2^)+(0.0646P)^2^+17.9605P] where P=(Fo^2^+2Fc^2^)/3'
_refine_ls_weighting_scheme calc
_refine_ls_wR_factor_ref 0.1710
_reflns_number_gt 16806
_reflns_number_total 20934
_reflns_threshold_expression F^2^>2.0\s(F^2^)
_cod_data_source_file c3dt50719j.txt
_cod_data_source_block 1-isoTQDACH-ZnClO4-120228-3
_cod_database_code 7023098

loop_
_symmetry_equiv_pos_site_id
_symmetry_equiv_pos_as_xyz
1 +X,+Y,+Z
2 1/2-X,1/2+Y,1/2-Z
3 -X,-Y,-Z
4 1/2+X,1/2-Y,1/2+Z

loop_
_atom_site_label
_atom_site_type_symbol
_atom_site_fract_x
_atom_site_fract_y
_atom_site_fract_z
_atom_site_U_iso_or_equiv
_atom_site_adp_type
_atom_site_occupancy
_atom_site_symmetry_multiplicity
_atom_site_calc_flag
_atom_site_refinement_flags
Zn1 Zn 1.21208(3) 0.058532(10) 0.196116(16) 0.02662(10) Uani 1.0 4 d .
Zn2 Zn 0.81306(4) 0.319424(10) 0.159815(16) 0.02820(10) Uani 1.0 4 d .
Cl1 Cl 0.70835(9) -0.00028(3) 0.23145(5) 0.0483(3) Uani 1.0 4 d .
Cl2 Cl 1.24568(14) 0.24531(4) 0.10230(6) 0.0697(4) Uani 1.0 4 d .
Cl3 Cl 1.04899(9) 0.13380(2) -0.05623(4) 0.0382(2) Uani 1.0 4 d .
Cl4 Cl 0.90014(8) 0.12102(2) 0.42770(4) 0.03548(19) Uani 1.0 4 d .
O1 O 0.8014(3) -0.01708(9) 0.26898(14) 0.0531(8) Uani 1.0 4 d .
O2 O 0.7598(3) 0.02822(9) 0.19960(16) 0.0639(10) Uani 1.0 4 d .
O3 O 0.6655(7) -0.02652(15) 0.1895(3) 0.145(3) Uani 1.0 4 d .
O4 O 0.6117(5) 0.0105(3) 0.2624(3) 0.150(3) Uani 1.0 4 d .
O5 O 1.3640(4) 0.24043(11) 0.08121(17) 0.0706(10) Uani 1.0 4 d .
O6 O 1.1747(5) 0.21289(12) 0.0872(3) 0.1010(15) Uani 1.0 4 d .
O7 O 1.1909(5) 0.27704(13) 0.0759(3) 0.1094(17) Uani 1.0 4 d .
O8 O 1.2441(6) 0.24785(17) 0.1630(2) 0.122(2) Uani 1.0 4 d .
O9 O 0.9560(4) 0.11055(12) -0.03655(16) 0.0892(15) Uani 1.0 4 d .
O10 O 1.0152(6) 0.17003(13) -0.0487(3) 0.0780(17) Uani 0.7000 4 d .
O11 O 1.1635(5) 0.12701(17) -0.0249(3) 0.0630(14) Uani 0.7000 4 d .
O12 O 1.0627(5) 0.12642(14) -0.11611(17) 0.0534(11) Uani 0.7000 4 d .
O13 O 0.8523(9) 0.12807(17) 0.3727(3) 0.120(3) Uani 0.8000 4 d .
O14 O 0.9764(5) 0.15094(15) 0.4458(4) 0.107(3) Uani 0.8000 4 d .
O15 O 0.9671(4) 0.08751(9) 0.42616(17) 0.0695(10) Uani 1.0 4 d .
O16 O 0.8068(7) 0.11804(18) 0.4661(4) 0.111(3) Uani 0.8000 4 d .
O17 O 0.7185(4) -0.04863(8) 0.37341(15) 0.0653(10) Uani 1.0 4 d .
O18 O 1.4639(4) 0.28333(10) 0.26258(16) 0.0662(9) Uani 1.0 4 d .
O19 O 1.5163(5) 0.22804(15) 0.1822(3) 0.1110(17) Uani 1.0 4 d .
O20 O 1.1071(5) 0.19646(11) 0.2288(3) 0.1016(16) Uani 1.0 4 d .
O21 O 1.0134(9) 0.1550(3) -0.1074(4) 0.046(3) Uani 0.3000 4 d .
O22 O 1.0906(12) 0.1584(4) -0.0132(5) 0.058(3) Uani 0.3000 4 d .
O23 O 1.154(3) 0.1141(7) -0.0696(13) 0.241(19) Uani 0.3000 4 d .
O24 O 0.9635(13) 0.1469(4) 0.3940(8) 0.041(4) Uani 0.2000 4 d .
O25 O 0.8951(18) 0.1300(5) 0.4835(6) 0.052(5) Uani 0.2000 4 d .
O26 O 0.7781(10) 0.1209(4) 0.4014(8) 0.039(4) Uani 0.2000 4 d .
N1 N 1.0699(3) 0.08034(7) 0.24906(12) 0.0280(6) Uani 1.0 4 d .
N2 N 1.1259(3) 0.09587(7) 0.13291(12) 0.0264(6) Uani 1.0 4 d .
N3 N 1.2250(3) 0.02139(7) 0.26640(12) 0.0302(6) Uani 1.0 4 d .
N4 N 1.3226(3) 0.09398(8) 0.25389(12) 0.0310(6) Uani 1.0 4 d .
N5 N 1.3497(3) 0.06495(7) 0.13430(12) 0.0291(6) Uani 1.0 4 d .
N6 N 1.0922(3) 0.02125(7) 0.14648(12) 0.0295(6) Uani 1.0 4 d .
N7 N 0.7418(3) 0.35832(7) 0.22298(12) 0.0272(6) Uani 1.0 4 d .
N8 N 0.6457(3) 0.33606(7) 0.11170(12) 0.0304(6) Uani 1.0 4 d .
N9 N 0.9740(3) 0.33294(8) 0.21546(12) 0.0310(6) Uani 1.0 4 d .
N10 N 0.7683(3) 0.28228(7) 0.22568(12) 0.0326(7) Uani 1.0 4 d .
N11 N 0.8000(3) 0.27759(8) 0.09452(13) 0.0352(7) Uani 1.0 4 d .
N12 N 0.8906(3) 0.35248(8) 0.09464(12) 0.0324(6) Uani 1.0 4 d .
C1 C 0.9696(3) 0.09374(9) 0.20702(14) 0.0288(7) Uani 1.0 4 d .
C2 C 1.0270(3) 0.11706(9) 0.16053(14) 0.0293(7) Uani 1.0 4 d .
C3 C 0.9288(4) 0.13293(11) 0.11746(17) 0.0395(9) Uani 1.0 4 d .
C4 C 0.8321(4) 0.15410(11) 0.14922(18) 0.0438(10) Uani 1.0 4 d .
C5 C 0.7708(4) 0.12891(11) 0.19100(18) 0.0402(9) Uani 1.0 4 d .
C6 C 0.8652(4) 0.11354(10) 0.23590(16) 0.0344(8) Uani 1.0 4 d .
C7 C 1.0279(4) 0.04863(9) 0.28275(15) 0.0309(7) Uani 1.0 4 d .
C8 C 1.1314(4) 0.02286(9) 0.30049(14) 0.0288(7) Uani 1.0 4 d .
C9 C 1.3236(4) -0.00074(10) 0.28062(17) 0.0374(8) Uani 1.0 4 d .
C10 C 1.3296(4) -0.02141(10) 0.32963(17) 0.0404(9) Uani 1.0 4 d .
C11 C 1.2311(5) -0.04221(11) 0.41847(18) 0.0507(11) Uani 1.0 4 d .
C12 C 1.1318(6) -0.04231(12) 0.45142(18) 0.0566(13) Uani 1.0 4 d .
C13 C 1.0272(5) -0.02191(11) 0.43487(17) 0.0497(11) Uani 1.0 4 d .
C14 C 1.0243(4) 0.00004(10) 0.38634(16) 0.0395(9) Uani 1.0 4 d .
C15 C 1.1278(4) 0.00087(9) 0.35133(15) 0.0339(8) Uani 1.0 4 d .
C16 C 1.2313(4) -0.02135(10) 0.36646(16) 0.0388(9) Uani 1.0 4 d .
C17 C 1.1214(4) 0.10929(9) 0.28811(15) 0.0329(8) Uani 1.0 4 d .
C18 C 1.2598(4) 0.11217(9) 0.29184(14) 0.0304(7) Uani 1.0 4 d .
C19 C 1.4481(4) 0.09515(10) 0.25783(16) 0.0370(8) Uani 1.0 4 d .
C20 C 1.5127(4) 0.11501(11) 0.29883(17) 0.0412(9) Uani 1.0 4 d .
C21 C 1.5115(5) 0.15910(12) 0.38008(19) 0.0496(11) Uani 1.0 4 d .
C22 C 1.4458(5) 0.17994(12) 0.41640(19) 0.0559(12) Uani 1.0 4 d .
C23 C 1.3174(5) 0.17851(11) 0.41380(18) 0.0500(11) Uani 1.0 4 d .
C24 C 1.2540(4) 0.15633(10) 0.37438(16) 0.0404(9) Uani 1.0 4 d .
C25 C 1.3192(4) 0.13512(9) 0.33495(14) 0.0330(8) Uani 1.0 4 d .
C26 C 1.4493(4) 0.13664(10) 0.33819(16) 0.0384(9) Uani 1.0 4 d .
C27 C 1.2269(3) 0.11945(9) 0.11548(16) 0.0305(7) Uani 1.0 4 d .
C28 C 1.3419(3) 0.09708(9) 0.10747(15) 0.0307(7) Uani 1.0 4 d .
C29 C 1.4519(4) 0.04361(10) 0.12784(15) 0.0331(8) Uani 1.0 4 d .
C30 C 1.5457(4) 0.05412(10) 0.09540(16) 0.0365(8) Uani 1.0 4 d .
C31 C 1.6372(4) 0.10126(13) 0.0336(2) 0.0529(11) Uani 1.0 4 d .
C32 C 1.6299(5) 0.13484(14) 0.0091(3) 0.0694(16) Uani 1.0 4 d .
C33 C 1.5268(5) 0.15718(14) 0.0155(3) 0.0720(17) Uani 1.0 4 d .
C34 C 1.4319(4) 0.14544(11) 0.0468(3) 0.0534(12) Uani 1.0 4 d .
C35 C 1.4371(4) 0.11062(10) 0.07359(17) 0.0376(8) Uani 1.0 4 d .
C36 C 1.5412(4) 0.08806(10) 0.06751(17) 0.0380(8) Uani 1.0 4 d .
C37 C 1.0823(3) 0.07295(9) 0.08273(14) 0.0280(7) Uani 1.0 4 d .
C38 C 1.0346(3) 0.03612(9) 0.10021(14) 0.0272(7) Uani 1.0 4 d .
C39 C 1.0584(4) -0.01301(9) 0.16328(15) 0.0350(8) Uani 1.0 4 d .
C40 C 0.9648(4) -0.03210(10) 0.13660(16) 0.0404(9) Uani 1.0 4 d .
C41 C 0.7971(4) -0.03428(11) 0.05955(17) 0.0423(9) Uani 1.0 4 d .
C42 C 0.7397(4) -0.01898(12) 0.01168(17) 0.0441(9) Uani 1.0 4 d .
C43 C 0.7806(4) 0.01427(11) -0.01022(16) 0.0412(9) Uani 1.0 4 d .
C44 C 0.8779(4) 0.03251(10) 0.01744(16) 0.0353(8) Uani 1.0 4 d .
C45 C 0.9373(3) 0.01808(9) 0.06803(14) 0.0298(7) Uani 1.0 4 d .
C46 C 0.8990(4) -0.01654(10) 0.08839(15) 0.0349(8) Uani 1.0 4 d .
C47 C 0.6318(3) 0.37732(9) 0.19476(14) 0.0287(7) Uani 1.0 4 d .
C48 C 0.5607(3) 0.34995(9) 0.15572(15) 0.0306(7) Uani 1.0 4 d .
C49 C 0.4404(4) 0.36508(10) 0.12893(16) 0.0352(8) Uani 1.0 4 d .
C50 C 0.3640(4) 0.38292(10) 0.17421(17) 0.0381(8) Uani 1.0 4 d .
C51 C 0.4375(4) 0.41295(10) 0.20565(17) 0.0377(8) Uani 1.0 4 d .
C52 C 0.5512(4) 0.39699(10) 0.23739(16) 0.0354(8) Uani 1.0 4 d .
C53 C 0.8439(4) 0.38428(9) 0.23465(16) 0.0321(7) Uani 1.0 4 d .
C54 C 0.9641(4) 0.36378(9) 0.24476(15) 0.0316(7) Uani 1.0 4 d .
C55 C 1.0802(4) 0.31288(10) 0.22251(16) 0.0352(8) Uani 1.0 4 d .
C56 C 1.1762(4) 0.32322(10) 0.25782(16) 0.0382(9) Uani 1.0 4 d .
C57 C 1.2678(4) 0.36915(12) 0.32659(18) 0.0455(10) Uani 1.0 4 d .
C58 C 1.2591(5) 0.40153(13) 0.3541(2) 0.0558(12) Uani 1.0 4 d .
C59 C 1.1526(5) 0.42323(13) 0.3458(3) 0.0597(13) Uani 1.0 4 d .
C60 C 1.0552(4) 0.41147(11) 0.31084(19) 0.0466(10) Uani 1.0 4 d .
C61 C 1.0616(4) 0.37783(10) 0.28177(16) 0.0366(8) Uani 1.0 4 d .
C62 C 1.1703(4) 0.35639(10) 0.28917(16) 0.0362(8) Uani 1.0 4 d .
C63 C 0.7162(4) 0.33748(9) 0.27623(15) 0.0354(8) Uani 1.0 4 d .
C64 C 0.7511(3) 0.29770(9) 0.27611(15) 0.0293(7) Uani 1.0 4 d .
C65 C 0.7876(4) 0.24527(9) 0.22299(17) 0.0405(9) Uani 1.0 4 d .
C66 C 0.7917(4) 0.22374(10) 0.27075(18) 0.0427(9) Uani 1.0 4 d .
C67 C 0.7769(4) 0.21805(11) 0.37704(19) 0.0465(10) Uani 1.0 4 d .
C68 C 0.7562(4) 0.23379(13) 0.4285(2) 0.0519(11) Uani 1.0 4 d .
C69 C 0.7371(4) 0.27174(13) 0.43246(19) 0.0501(11) Uani 1.0 4 d .
C70 C 0.7379(4) 0.29310(11) 0.38337(16) 0.0405(9) Uani 1.0 4 d .
C71 C 0.7556(4) 0.27737(9) 0.32936(16) 0.0332(8) Uani 1.0 4 d .
C72 C 0.7752(4) 0.23920(10) 0.32604(17) 0.0378(8) Uani 1.0 4 d .
C73 C 0.5957(4) 0.30241(10) 0.08362(17) 0.0370(8) Uani 1.0 4 d .
C74 C 0.6962(4) 0.27857(9) 0.06178(15) 0.0328(8) Uani 1.0 4 d .
C75 C 0.8940(4) 0.25562(10) 0.07923(16) 0.0399(9) Uani 1.0 4 d .
C76 C 0.8868(4) 0.23429(10) 0.03078(17) 0.0425(9) Uani 1.0 4 d .
C77 C 0.7656(5) 0.21456(11) -0.05795(18) 0.0499(11) Uani 1.0 4 d .
C78 C 0.6629(5) 0.21733(13) -0.09304(18) 0.0544(12) Uani 1.0 4 d .
C79 C 0.5653(5) 0.23955(13) -0.07827(18) 0.0514(11) Uani 1.0 4 d .
C80 C 0.5715(4) 0.25940(11) -0.02735(16) 0.0403(9) Uani 1.0 4 d .
C81 C 0.6792(4) 0.25764(9) 0.00953(15) 0.0359(8) Uani 1.0 4 d .
C82 C 0.7788(4) 0.23491(10) -0.00546(16) 0.0395(9) Uani 1.0 4 d .
C83 C 0.6751(4) 0.36411(10) 0.06763(15) 0.0349(8) Uani 1.0 4 d .
C84 C 0.8103(4) 0.36992(9) 0.05966(14) 0.0309(7) Uani 1.0 4 d .
C85 C 1.0135(4) 0.35563(10) 0.08590(16) 0.0369(8) Uani 1.0 4 d .
C86 C 1.0573(4) 0.37687(10) 0.04336(16) 0.0384(8) Uani 1.0 4 d .
C87 C 1.0138(5) 0.42136(11) -0.03629(17) 0.0461(10) Uani 1.0 4 d .
C88 C 0.9302(5) 0.44032(12) -0.06998(19) 0.0556(12) Uani 1.0 4 d .
C89 C 0.8035(5) 0.43648(12) -0.06165(19) 0.0533(12) Uani 1.0 4 d .
C90 C 0.7622(4) 0.41372(10) -0.02054(16) 0.0417(9) Uani 1.0 4 d .
C91 C 0.8472(4) 0.39382(9) 0.01536(15) 0.0337(8) Uani 1.0 4 d .
C92 C 0.9739(4) 0.39745(10) 0.00712(16) 0.0383(9) Uani 1.0 4 d .
C93 C 0.6665(5) -0.02070(13) 0.4061(2) 0.0572(12) Uani 1.0 4 d .
C94 C 1.4477(5) 0.26412(18) 0.3147(3) 0.0755(17) Uani 1.0 4 d .
C95 C 1.4879(7) 0.19269(19) 0.2058(4) 0.105(3) Uani 1.0 4 d .
C96 C 1.1095(6) 0.21644(15) 0.2788(3) 0.088(2) Uani 1.0 4 d .
H1 H 0.9327 0.0718 0.1870 0.0345 Uiso 1.0 4 calc R
H2 H 1.0680 0.1382 0.1810 0.0352 Uiso 1.0 4 calc R
H3A H 0.9683 0.1494 0.0900 0.0474 Uiso 1.0 4 calc R
H3B H 0.8885 0.1129 0.0948 0.0474 Uiso 1.0 4 calc R
H4A H 0.8715 0.1747 0.1708 0.0525 Uiso 1.0 4 calc R
H4B H 0.7696 0.1642 0.1208 0.0525 Uiso 1.0 4 calc R
H5A H 0.7301 0.1086 0.1692 0.0482 Uiso 1.0 4 calc R
H5B H 0.7070 0.1426 0.2110 0.0482 Uiso 1.0 4 calc R
H6A H 0.8241 0.0963 0.2616 0.0412 Uiso 1.0 4 calc R
H6B H 0.9000 0.1337 0.2602 0.0412 Uiso 1.0 4 calc R
H7A H 0.9643 0.0352 0.2590 0.0371 Uiso 1.0 4 calc R
H7B H 0.9896 0.0576 0.3180 0.0371 Uiso 1.0 4 calc R
H9 H 1.3897 -0.0017 0.2555 0.0449 Uiso 1.0 4 calc R
H10 H 1.4004 -0.0359 0.3389 0.0485 Uiso 1.0 4 calc R
H11 H 1.3015 -0.0563 0.4303 0.0608 Uiso 1.0 4 calc R
H12 H 1.1334 -0.0564 0.4860 0.0680 Uiso 1.0 4 calc R
H13 H 0.9570 -0.0232 0.4574 0.0597 Uiso 1.0 4 calc R
H14 H 0.9538 0.0145 0.3763 0.0474 Uiso 1.0 4 calc R
H17A H 1.0934 0.1048 0.3276 0.0395 Uiso 1.0 4 calc R
H17B H 1.0869 0.1331 0.2748 0.0395 Uiso 1.0 4 calc R
H19 H 1.4921 0.0815 0.2308 0.0444 Uiso 1.0 4 calc R
H20 H 1.6000 0.1144 0.3011 0.0494 Uiso 1.0 4 calc R
H21 H 1.5989 0.1597 0.3830 0.0595 Uiso 1.0 4 calc R
H22 H 1.4878 0.1956 0.4437 0.0670 Uiso 1.0 4 calc R
H23 H 1.2732 0.1931 0.4396 0.0600 Uiso 1.0 4 calc R
H24 H 1.1668 0.1552 0.3736 0.0485 Uiso 1.0 4 calc R
H27A H 1.2444 0.1383 0.1456 0.0365 Uiso 1.0 4 calc R
H27B H 1.2021 0.1320 0.0787 0.0365 Uiso 1.0 4 calc R
H29 H 1.4570 0.0206 0.1469 0.0397 Uiso 1.0 4 calc R
H30 H 1.6144 0.0385 0.0916 0.0438 Uiso 1.0 4 calc R
H31 H 1.7070 0.0864 0.0282 0.0634 Uiso 1.0 4 calc R
H32 H 1.6954 0.1434 -0.0128 0.0833 Uiso 1.0 4 calc R
H33 H 1.5232 0.1807 -0.0020 0.0864 Uiso 1.0 4 calc R
H34 H 1.3621 0.1606 0.0506 0.0641 Uiso 1.0 4 calc R
H37A H 1.1510 0.0693 0.0570 0.0335 Uiso 1.0 4 calc R
H37B H 1.0160 0.0861 0.0603 0.0335 Uiso 1.0 4 calc R
H39 H 1.1029 -0.0240 0.1953 0.0420 Uiso 1.0 4 calc R
H40 H 0.9439 -0.0557 0.1502 0.0484 Uiso 1.0 4 calc R
H41 H 0.7689 -0.0570 0.0738 0.0507 Uiso 1.0 4 calc R
H42 H 0.6712 -0.0310 -0.0071 0.0529 Uiso 1.0 4 calc R
H43 H 0.7410 0.0243 -0.0443 0.0494 Uiso 1.0 4 calc R
H44 H 0.9050 0.0550 0.0022 0.0424 Uiso 1.0 4 calc R
H47 H 0.6640 0.3965 0.1687 0.0345 Uiso 1.0 4 calc R
H48 H 0.5396 0.3287 0.1806 0.0367 Uiso 1.0 4 calc R
H49A H 0.4584 0.3833 0.0988 0.0422 Uiso 1.0 4 calc R
H49B H 0.3926 0.3450 0.1099 0.0422 Uiso 1.0 4 calc R
H50A H 0.3396 0.3643 0.2025 0.0457 Uiso 1.0 4 calc R
H50B H 0.2882 0.3934 0.1552 0.0457 Uiso 1.0 4 calc R
H51A H 0.4624 0.4315 0.1773 0.0453 Uiso 1.0 4 calc R
H51B H 0.3858 0.4252 0.2338 0.0453 Uiso 1.0 4 calc R
H52A H 0.5260 0.3795 0.2673 0.0425 Uiso 1.0 4 calc R
H52B H 0.5990 0.4168 0.2572 0.0425 Uiso 1.0 4 calc R
H53A H 0.8279 0.3991 0.2693 0.0385 Uiso 1.0 4 calc R
H53B H 0.8495 0.4010 0.2012 0.0385 Uiso 1.0 4 calc R
H55 H 1.0861 0.2907 0.2015 0.0423 Uiso 1.0 4 calc R
H56 H 1.2476 0.3084 0.2617 0.0459 Uiso 1.0 4 calc R
H57 H 1.3403 0.3549 0.3325 0.0546 Uiso 1.0 4 calc R
H58 H 1.3254 0.4098 0.3792 0.0670 Uiso 1.0 4 calc R
H59 H 1.1485 0.4462 0.3647 0.0717 Uiso 1.0 4 calc R
H60 H 0.9831 0.4260 0.3062 0.0559 Uiso 1.0 4 calc R
H63A H 0.6272 0.3393 0.2824 0.0425 Uiso 1.0 4 calc R
H63B H 0.7607 0.3494 0.3097 0.0425 Uiso 1.0 4 calc R
H65 H 0.7986 0.2344 0.1863 0.0486 Uiso 1.0 4 calc R
H66 H 0.8056 0.1983 0.2672 0.0512 Uiso 1.0 4 calc R
H67 H 0.7927 0.1926 0.3752 0.0558 Uiso 1.0 4 calc R
H68 H 0.7545 0.2191 0.4624 0.0623 Uiso 1.0 4 calc R
H69 H 0.7238 0.2826 0.4690 0.0601 Uiso 1.0 4 calc R
H70 H 0.7263 0.3187 0.3863 0.0486 Uiso 1.0 4 calc R
H73A H 0.5380 0.3092 0.0507 0.0444 Uiso 1.0 4 calc R
H73B H 0.5492 0.2885 0.1119 0.0444 Uiso 1.0 4 calc R
H75 H 0.9675 0.2552 0.1034 0.0479 Uiso 1.0 4 calc R
H76 H 0.9540 0.2192 0.0216 0.0510 Uiso 1.0 4 calc R
H77 H 0.8301 0.1988 -0.0684 0.0599 Uiso 1.0 4 calc R
H78 H 0.6568 0.2039 -0.1284 0.0652 Uiso 1.0 4 calc R
H79 H 0.4936 0.2410 -0.1036 0.0617 Uiso 1.0 4 calc R
H80 H 0.5041 0.2741 -0.0172 0.0484 Uiso 1.0 4 calc R
H83A H 0.6387 0.3877 0.0789 0.0419 Uiso 1.0 4 calc R
H83B H 0.6349 0.3569 0.0298 0.0419 Uiso 1.0 4 calc R
H85 H 1.0704 0.3424 0.1106 0.0443 Uiso 1.0 4 calc R
H86 H 1.1431 0.3779 0.0380 0.0461 Uiso 1.0 4 calc R
H87 H 1.0991 0.4241 -0.0418 0.0553 Uiso 1.0 4 calc R
H88 H 0.9569 0.4562 -0.0993 0.0667 Uiso 1.0 4 calc R
H89 H 0.7458 0.4501 -0.0853 0.0640 Uiso 1.0 4 calc R
H90 H 0.6764 0.4112 -0.0160 0.0501 Uiso 1.0 4 calc R
H93A H 0.7319 -0.0049 0.4227 0.0687 Uiso 1.0 4 calc R
H93B H 0.6217 -0.0316 0.4375 0.0687 Uiso 1.0 4 calc R
H93C H 0.6097 -0.0063 0.3809 0.0687 Uiso 1.0 4 calc R
H94A H 1.5243 0.2516 0.3270 0.0906 Uiso 1.0 4 calc R
H94B H 1.3816 0.2461 0.3084 0.0906 Uiso 1.0 4 calc R
H94C H 1.4259 0.2813 0.3450 0.0906 Uiso 1.0 4 calc R
H96A H 1.0925 0.2421 0.2694 0.1050 Uiso 1.0 4 calc R
H96B H 1.1909 0.2144 0.2989 0.1050 Uiso 1.0 4 calc R
H96C H 1.0469 0.2072 0.3039 0.1050 Uiso 1.0 4 calc R

loop_
_atom_site_aniso_label
_atom_site_aniso_U_11
_atom_site_aniso_U_22
_atom_site_aniso_U_33
_atom_site_aniso_U_12
_atom_site_aniso_U_13
_atom_site_aniso_U_23
Zn1 0.0275(2) 0.02492(18) 0.02754(19) 0.00215(14) 0.00228(15) -0.00091(14)
Zn2 0.0329(3) 0.02305(18) 0.02854(19) 0.00287(14) 0.00082(15) -0.00072(14)
Cl1 0.0340(5) 0.0549(6) 0.0554(6) -0.0110(5) -0.0046(5) 0.0141(5)
Cl2 0.0795(9) 0.0712(8) 0.0602(8) 0.0256(7) 0.0194(7) -0.0010(6)
Cl3 0.0418(5) 0.0317(4) 0.0397(5) -0.0032(4) -0.0098(4) 0.0040(4)
Cl4 0.0334(5) 0.0403(5) 0.0331(4) 0.0063(4) 0.0051(4) 0.0065(4)
O1 0.0437(17) 0.0564(18) 0.0592(19) 0.0080(14) 0.0024(14) 0.0191(15)
O2 0.055(2) 0.0500(18) 0.085(3) -0.0142(15) -0.0151(18) 0.0280(17)
O3 0.219(7) 0.113(4) 0.096(4) -0.118(5) -0.061(4) 0.022(3)
O4 0.064(3) 0.273(8) 0.118(5) 0.078(4) 0.039(3) 0.073(5)
O5 0.054(2) 0.076(3) 0.082(3) 0.0070(18) 0.0106(19) -0.015(2)
O6 0.101(4) 0.062(3) 0.142(5) -0.010(3) 0.017(3) 0.008(3)
O7 0.107(4) 0.075(3) 0.148(5) 0.034(3) 0.029(4) 0.033(3)
O8 0.139(5) 0.159(5) 0.070(3) 0.058(4) 0.022(3) -0.023(3)
O9 0.087(3) 0.112(4) 0.065(3) -0.065(3) -0.033(2) 0.047(3)
O10 0.076(4) 0.041(3) 0.120(6) 0.007(3) 0.035(4) -0.020(3)
O11 0.040(3) 0.090(4) 0.057(3) -0.004(3) -0.019(3) 0.018(3)
O12 0.064(3) 0.064(3) 0.032(2) -0.021(3) 0.0002(19) -0.0029(19)
O13 0.220(9) 0.089(5) 0.045(3) 0.068(6) -0.046(4) -0.011(3)
O14 0.068(4) 0.059(4) 0.187(8) -0.010(3) -0.041(5) -0.004(4)
O15 0.070(3) 0.0520(19) 0.089(3) 0.0292(17) 0.024(2) 0.0149(18)
O16 0.101(5) 0.104(5) 0.138(6) 0.032(4) 0.089(5) 0.035(5)
O17 0.103(3) 0.0343(15) 0.061(2) 0.0040(17) 0.024(2) 0.0010(14)
O18 0.059(2) 0.068(3) 0.072(3) 0.0050(17) 0.0056(18) 0.0165(18)
O19 0.090(4) 0.104(4) 0.136(5) -0.020(3) -0.022(3) 0.028(4)
O20 0.139(5) 0.055(3) 0.112(4) -0.035(3) 0.020(4) -0.024(3)
O21 0.040(6) 0.054(6) 0.042(5) -0.013(5) -0.013(4) 0.025(5)
O22 0.082(9) 0.057(7) 0.033(5) -0.026(6) -0.011(5) -0.004(5)
O23 0.30(4) 0.17(3) 0.24(3) 0.22(3) -0.14(3) -0.10(2)
O24 0.034(8) 0.030(7) 0.061(9) -0.005(6) 0.024(7) 0.007(7)
O25 0.063(11) 0.083(12) 0.010(6) 0.023(10) -0.000(7) -0.007(6)
O26 0.004(5) 0.059(9) 0.054(9) 0.007(5) -0.009(5) -0.013(8)
N1 0.0296(15) 0.0253(13) 0.0296(14) -0.0013(11) 0.0056(12) -0.0006(11)
N2 0.0249(14) 0.0239(13) 0.0309(14) 0.0023(11) 0.0042(11) 0.0001(11)
N3 0.0308(15) 0.0291(14) 0.0303(14) -0.0001(12) -0.0027(12) 0.0010(11)
N4 0.0311(15) 0.0318(14) 0.0305(14) -0.0030(12) 0.0052(12) -0.0048(12)
N5 0.0296(15) 0.0313(14) 0.0265(14) 0.0038(12) 0.0023(11) -0.0024(11)
N6 0.0330(15) 0.0246(13) 0.0306(14) 0.0021(11) -0.0015(12) -0.0011(11)
N7 0.0311(15) 0.0219(12) 0.0282(14) 0.0029(11) -0.0014(11) 0.0011(10)
N8 0.0346(16) 0.0255(13) 0.0309(14) 0.0012(12) 0.0001(12) -0.0043(11)
N9 0.0308(15) 0.0292(14) 0.0331(15) 0.0063(12) 0.0019(12) 0.0044(12)
N10 0.0407(17) 0.0231(13) 0.0338(15) 0.0034(12) 0.0013(13) 0.0002(11)
N11 0.0451(18) 0.0265(14) 0.0345(16) 0.0027(13) 0.0053(14) -0.0026(12)
N12 0.0343(16) 0.0315(15) 0.0315(15) 0.0028(12) 0.0034(12) 0.0034(12)
C1 0.0282(17) 0.0277(16) 0.0305(16) 0.0019(13) 0.0027(13) 0.0006(13)
C2 0.0288(17) 0.0270(16) 0.0329(17) 0.0065(13) 0.0077(14) -0.0009(13)
C3 0.039(2) 0.041(2) 0.039(2) 0.0150(16) 0.0066(16) 0.0091(16)
C4 0.043(3) 0.042(2) 0.048(3) 0.0168(17) 0.0111(18) 0.0067(17)
C5 0.0277(19) 0.043(2) 0.050(3) 0.0108(16) 0.0091(16) 0.0016(17)
C6 0.0309(18) 0.0352(18) 0.0380(19) 0.0044(14) 0.0113(15) 0.0002(15)
C7 0.0312(18) 0.0302(16) 0.0314(17) -0.0017(14) 0.0025(14) 0.0034(13)
C8 0.0331(18) 0.0266(15) 0.0264(16) -0.0045(13) -0.0021(13) -0.0032(12)
C9 0.0310(19) 0.0343(18) 0.046(2) 0.0033(15) -0.0064(16) -0.0000(16)
C10 0.040(2) 0.0336(18) 0.045(3) 0.0016(16) -0.0137(17) 0.0014(16)
C11 0.078(4) 0.035(2) 0.037(2) -0.003(2) -0.018(3) 0.0076(16)
C12 0.095(4) 0.042(3) 0.031(2) -0.008(3) -0.008(3) 0.0062(17)
C13 0.076(4) 0.041(3) 0.033(2) -0.013(2) 0.009(2) -0.0001(16)
C14 0.053(3) 0.0316(18) 0.0334(19) -0.0078(16) 0.0021(17) -0.0008(14)
C15 0.045(2) 0.0278(16) 0.0277(17) -0.0093(15) -0.0055(15) -0.0000(13)
C16 0.051(3) 0.0291(17) 0.0341(19) -0.0061(16) -0.0153(17) -0.0004(14)
C17 0.0348(19) 0.0327(17) 0.0319(17) -0.0034(14) 0.0069(15) -0.0076(14)
C18 0.0360(19) 0.0270(16) 0.0289(16) -0.0035(14) 0.0060(14) -0.0007(13)
C19 0.0272(18) 0.044(2) 0.040(2) -0.0043(15) 0.0041(15) -0.0033(16)
C20 0.034(2) 0.047(3) 0.042(2) -0.0074(16) -0.0018(16) -0.0020(17)
C21 0.054(3) 0.045(3) 0.048(3) -0.0118(19) -0.013(2) -0.0041(18)
C22 0.080(4) 0.043(3) 0.043(3) -0.011(3) -0.013(3) -0.0060(18)
C23 0.078(4) 0.037(2) 0.035(2) 0.001(2) 0.001(2) -0.0064(16)
C24 0.059(3) 0.0319(18) 0.0308(18) -0.0039(17) 0.0053(17) -0.0037(14)
C25 0.046(2) 0.0275(16) 0.0259(16) -0.0048(15) 0.0035(15) 0.0002(13)
C26 0.046(3) 0.0358(19) 0.0326(18) -0.0101(16) -0.0045(16) 0.0037(15)
C27 0.0288(17) 0.0238(15) 0.0393(18) 0.0018(13) 0.0065(14) 0.0014(13)
C28 0.0290(17) 0.0296(16) 0.0337(17) 0.0003(13) 0.0043(14) -0.0037(13)
C29 0.0332(19) 0.0331(17) 0.0327(18) 0.0096(14) -0.0015(14) -0.0013(14)
C30 0.0296(19) 0.042(2) 0.0382(19) 0.0073(15) 0.0012(15) -0.0073(15)
C31 0.039(3) 0.053(3) 0.069(3) 0.0024(19) 0.022(2) 0.000(3)
C32 0.048(3) 0.059(3) 0.105(5) 0.001(3) 0.042(3) 0.015(3)
C33 0.058(3) 0.048(3) 0.114(5) 0.001(3) 0.043(3) 0.021(3)
C34 0.043(3) 0.037(2) 0.082(4) 0.0031(18) 0.024(3) 0.008(2)
C35 0.034(2) 0.0340(18) 0.046(2) 0.0015(15) 0.0102(16) -0.0024(16)
C36 0.0293(19) 0.040(2) 0.045(2) 0.0012(15) 0.0073(16) -0.0053(16)
C37 0.0307(17) 0.0262(15) 0.0272(16) 0.0024(13) 0.0031(13) -0.0004(12)
C38 0.0281(17) 0.0260(15) 0.0276(16) 0.0048(13) 0.0038(13) -0.0015(12)
C39 0.047(3) 0.0248(16) 0.0328(18) 0.0007(15) -0.0015(16) 0.0014(13)
C40 0.056(3) 0.0272(17) 0.038(2) -0.0100(16) 0.0033(18) -0.0007(14)
C41 0.044(3) 0.043(2) 0.040(2) -0.0126(17) 0.0041(17) -0.0127(17)
C42 0.036(2) 0.055(3) 0.042(2) -0.0046(18) 0.0011(17) -0.0154(18)
C43 0.038(2) 0.052(3) 0.0332(19) 0.0094(17) -0.0035(16) -0.0094(17)
C44 0.0342(19) 0.0369(18) 0.0347(18) 0.0068(15) 0.0001(15) -0.0034(15)
C45 0.0288(17) 0.0307(16) 0.0300(17) 0.0037(13) 0.0024(13) -0.0038(13)
C46 0.039(2) 0.0355(18) 0.0300(17) -0.0046(15) 0.0011(15) -0.0041(14)
C47 0.0299(17) 0.0232(15) 0.0326(17) 0.0043(13) -0.0027(14) 0.0001(12)
C48 0.0317(18) 0.0259(16) 0.0341(17) -0.0005(13) 0.0013(14) -0.0003(13)
C49 0.0281(18) 0.0388(19) 0.0382(19) -0.0002(15) -0.0033(15) -0.0025(15)
C50 0.0327(19) 0.0346(18) 0.047(2) 0.0029(15) 0.0032(16) 0.0026(16)
C51 0.039(2) 0.0326(18) 0.041(2) 0.0076(15) 0.0007(16) 0.0001(15)
C52 0.039(2) 0.0306(17) 0.0362(19) 0.0085(15) -0.0003(16) -0.0049(14)
C53 0.0338(19) 0.0244(15) 0.0372(18) 0.0029(13) -0.0051(15) -0.0045(13)
C54 0.0345(19) 0.0279(16) 0.0320(17) -0.0008(14) -0.0007(14) 0.0028(13)
C55 0.038(2) 0.0298(17) 0.0384(19) 0.0066(15) 0.0062(16) 0.0060(14)
C56 0.0322(19) 0.043(2) 0.039(2) 0.0076(16) 0.0046(16) 0.0150(16)
C57 0.033(2) 0.056(3) 0.046(3) -0.0027(18) -0.0065(17) 0.0156(19)
C58 0.049(3) 0.062(3) 0.053(3) -0.012(3) -0.022(2) 0.008(3)
C59 0.063(3) 0.049(3) 0.063(3) -0.003(3) -0.028(3) -0.009(3)
C60 0.044(3) 0.040(2) 0.053(3) 0.0018(17) -0.0140(19) -0.0016(18)
C61 0.036(2) 0.0363(18) 0.0367(19) -0.0026(15) -0.0041(15) 0.0062(15)
C62 0.0319(19) 0.042(2) 0.0346(18) -0.0018(15) -0.0003(15) 0.0132(15)
C63 0.047(3) 0.0277(17) 0.0315(18) 0.0106(15) 0.0053(16) 0.0024(13)
C64 0.0280(17) 0.0272(16) 0.0325(17) 0.0045(13) 0.0012(14) 0.0023(13)
C65 0.052(3) 0.0255(17) 0.044(2) 0.0031(16) 0.0043(18) -0.0003(15)
C66 0.054(3) 0.0244(17) 0.049(3) 0.0045(16) 0.0019(19) 0.0055(15)
C67 0.051(3) 0.038(2) 0.051(3) 0.0060(18) 0.0009(19) 0.0160(18)
C68 0.050(3) 0.055(3) 0.051(3) 0.007(2) 0.004(2) 0.024(2)
C69 0.050(3) 0.059(3) 0.043(3) 0.013(2) 0.0106(19) 0.0109(19)
C70 0.043(3) 0.045(2) 0.0348(19) 0.0126(17) 0.0076(16) 0.0077(16)
C71 0.0290(18) 0.0319(17) 0.0390(19) 0.0057(14) 0.0032(15) 0.0077(14)
C72 0.036(2) 0.0323(18) 0.045(2) 0.0024(15) 0.0014(16) 0.0102(15)
C73 0.039(2) 0.0326(18) 0.039(2) -0.0022(15) -0.0011(16) -0.0106(15)
C74 0.044(2) 0.0233(15) 0.0314(17) -0.0030(14) 0.0045(15) -0.0010(13)
C75 0.049(3) 0.0354(19) 0.0354(19) 0.0099(17) 0.0027(17) 0.0003(15)
C76 0.058(3) 0.0316(18) 0.039(2) 0.0097(17) 0.0114(18) -0.0005(15)
C77 0.073(3) 0.041(3) 0.037(2) 0.005(2) 0.016(2) -0.0068(17)
C78 0.078(4) 0.056(3) 0.029(2) -0.006(3) 0.008(2) -0.0134(18)
C79 0.064(3) 0.059(3) 0.032(2) -0.006(3) 0.0029(19) -0.0095(18)
C80 0.049(3) 0.040(2) 0.0324(19) -0.0085(17) 0.0070(17) -0.0050(15)
C81 0.054(3) 0.0240(16) 0.0307(17) -0.0065(15) 0.0116(16) 0.0003(13)
C82 0.060(3) 0.0277(17) 0.0322(18) -0.0004(16) 0.0130(17) 0.0008(14)
C83 0.040(2) 0.0340(18) 0.0305(17) 0.0023(15) -0.0035(15) 0.0047(14)
C84 0.039(2) 0.0258(15) 0.0277(16) 0.0032(14) 0.0006(14) -0.0014(13)
C85 0.0318(19) 0.041(2) 0.0384(19) 0.0045(15) 0.0023(15) 0.0039(15)
C86 0.040(2) 0.0353(19) 0.041(2) 0.0007(16) 0.0093(16) 0.0035(15)
C87 0.061(3) 0.042(2) 0.037(2) -0.0104(19) 0.0075(19) 0.0057(17)
C88 0.085(4) 0.043(3) 0.038(3) -0.009(3) 0.001(3) 0.0102(18)
C89 0.074(4) 0.042(3) 0.043(3) -0.005(2) -0.015(3) 0.0092(18)
C90 0.055(3) 0.0325(18) 0.036(2) -0.0008(17) -0.0051(18) 0.0029(15)
C91 0.046(3) 0.0260(16) 0.0281(17) 0.0003(15) -0.0016(15) -0.0007(13)
C92 0.053(3) 0.0281(17) 0.0335(18) -0.0049(16) 0.0004(17) -0.0025(14)
C93 0.068(4) 0.049(3) 0.055(3) 0.007(3) 0.006(3) 0.001(2)
C94 0.039(3) 0.110(5) 0.079(4) 0.006(3) 0.009(3) 0.023(4)
C95 0.093(5) 0.073(5) 0.146(7) 0.001(4) -0.021(5) 0.045(5)
C96 0.091(5) 0.045(3) 0.121(6) 0.005(3) -0.045(4) 0.008(3)

loop_
_atom_type_symbol
_atom_type_description
_atom_type_scat_dispersion_real
_atom_type_scat_dispersion_imag
_atom_type_scat_source
C C 0.0033 0.0016
;
International Tables for Crystallography
(1992, Vol. C, Tables 4.2.6.8 and 6.1.1.4)
;
H H 0.0000 0.0000
;
International Tables for Crystallography
(1992, Vol. C, Table 6.1.1.4)
;
Cl Cl 0.1484 0.1585
;
International Tables for Crystallography
(1992, Vol. C, Tables 4.2.6.8 and 6.1.1.4)
;
N N 0.0061 0.0033
;
International Tables for Crystallography
(1992, Vol. C, Tables 4.2.6.8 and 6.1.1.4)
;
O O 0.0106 0.0060
;
International Tables for Crystallography
(1992, Vol. C, Tables 4.2.6.8 and 6.1.1.4)
;
Zn Zn 0.2839 1.4301
;
International Tables for Crystallography
(1992, Vol. C, Tables 4.2.6.8 and 6.1.1.4)
;

loop_
_geom_angle_atom_site_label_1
_geom_angle_atom_site_label_2
_geom_angle_atom_site_label_3
_geom_angle
_geom_angle_publ_flag
N1 Zn1 N2 81.48(11) yes
N1 Zn1 N3 79.88(11) yes
N1 Zn1 N4 79.85(11) yes
N1 Zn1 N5 151.75(10) yes
N1 Zn1 N6 95.78(11) yes
N2 Zn1 N3 157.90(11) yes
N2 Zn1 N4 103.86(11) yes
N2 Zn1 N5 77.04(11) yes
N2 Zn1 N6 79.44(10) yes
N3 Zn1 N4 84.42(11) yes
N3 Zn1 N5 124.27(11) yes
N3 Zn1 N6 90.73(11) yes
N4 Zn1 N5 87.66(11) yes
N4 Zn1 N6 173.96(11) yes
N5 Zn1 N6 98.07(11) yes
N7 Zn2 N8 80.82(11) yes
N7 Zn2 N9 76.40(11) yes
N7 Zn2 N10 80.60(11) yes
N7 Zn2 N11 155.58(12) yes
N7 Zn2 N12 105.44(11) yes
N8 Zn2 N9 150.08(11) yes
N8 Zn2 N10 109.13(12) yes
N8 Zn2 N11 79.64(11) yes
N8 Zn2 N12 80.47(11) yes
N9 Zn2 N10 86.12(11) yes
N9 Zn2 N11 126.66(12) yes
N9 Zn2 N12 87.12(11) yes
N10 Zn2 N11 92.12(11) yes
N10 Zn2 N12 169.60(12) yes
N11 Zn2 N12 85.60(12) yes
O1 Cl1 O2 110.1(2) yes
O1 Cl1 O3 108.3(3) yes
O1 Cl1 O4 110.4(3) yes
O2 Cl1 O3 105.6(3) yes
O2 Cl1 O4 113.6(4) yes
O3 Cl1 O4 108.5(4) yes
O5 Cl2 O6 107.3(3) yes
O5 Cl2 O7 108.8(3) yes
O5 Cl2 O8 114.4(3) yes
O6 Cl2 O7 111.0(3) yes
O6 Cl2 O8 105.0(4) yes
O7 Cl2 O8 110.1(4) yes
O9 Cl3 O10 109.5(4) yes
O9 Cl3 O11 110.6(3) yes
O9 Cl3 O12 108.2(3) yes
O9 Cl3 O21 114.9(5) yes
O9 Cl3 O22 111.6(6) yes
O9 Cl3 O23 111.5(11) yes
O10 Cl3 O11 109.4(4) yes
O10 Cl3 O12 110.2(4) yes
O10 Cl3 O21 61.9(5) yes
O10 Cl3 O22 51.2(6) yes
O10 Cl3 O23 138.1(11) yes
O11 Cl3 O12 108.8(3) yes
O11 Cl3 O21 133.8(5) yes
O11 Cl3 O22 60.9(6) yes
O11 Cl3 O23 47.3(12) yes
O12 Cl3 O21 49.3(5) yes
O12 Cl3 O22 139.9(6) yes
O12 Cl3 O23 63.7(12) yes
O21 Cl3 O22 107.2(6) yes
O21 Cl3 O23 106.4(13) yes
O22 Cl3 O23 104.7(13) yes
O13 Cl4 O14 108.3(5) yes
O13 Cl4 O15 107.9(4) yes
O13 Cl4 O16 110.6(5) yes
O13 Cl4 O24 62.7(7) yes
O13 Cl4 O25 144.5(9) yes
O13 Cl4 O26 46.4(8) yes
O14 Cl4 O15 112.2(3) yes
O14 Cl4 O16 108.0(5) yes
O14 Cl4 O24 50.0(8) yes
O14 Cl4 O25 65.2(9) yes
O14 Cl4 O26 129.8(7) yes
O15 Cl4 O16 109.9(4) yes
O15 Cl4 O24 107.0(6) yes
O15 Cl4 O25 106.5(8) yes
O15 Cl4 O26 116.8(7) yes
O16 Cl4 O24 142.4(7) yes
O16 Cl4 O25 48.1(9) yes
O16 Cl4 O26 64.8(8) yes
O24 Cl4 O25 114.2(11) yes
O24 Cl4 O26 103.7(9) yes
O25 Cl4 O26 108.8(11) yes
Cl3 O10 O21 61.0(5) yes
Cl3 O10 O22 64.8(6) yes
O21 O10 O22 118.2(8) yes
Cl3 O11 O22 58.5(5) yes
Cl3 O11 O23 65.1(16) yes
O22 O11 O23 118.9(15) yes
Cl3 O12 O21 66.4(5) yes
Cl3 O12 O23 57.3(12) yes
O21 O12 O23 115.5(12) yes
Cl4 O13 O24 60.6(7) yes
Cl4 O13 O26 69.7(8) yes
O24 O13 O26 122.2(11) yes
Cl4 O14 O24 65.1(8) yes
Cl4 O14 O25 54.4(7) yes
O24 O14 O25 118.4(10) yes
Cl4 O16 O25 63.3(8) yes
Cl4 O16 O26 58.9(6) yes
O25 O16 O26 117.1(11) yes
Cl3 O21 O10 57.1(4) yes
Cl3 O21 O12 64.3(5) yes
O10 O21 O12 120.1(8) yes
Cl3 O22 O10 64.0(6) yes
Cl3 O22 O11 60.6(5) yes
O10 O22 O11 121.2(9) yes
Cl3 O23 O11 67.6(16) yes
Cl3 O23 O12 58.9(12) yes
O11 O23 O12 124(3) yes
Cl4 O24 O13 56.7(6) yes
Cl4 O24 O14 64.8(9) yes
O13 O24 O14 116.2(12) yes
Cl4 O25 O14 60.3(7) yes
Cl4 O25 O16 68.7(9) yes
O14 O25 O16 121.6(11) yes
Cl4 O26 O13 63.9(7) yes
Cl4 O26 O16 56.3(6) yes
O13 O26 O16 119.4(11) yes
Zn1 N1 C1 105.8(2) yes
Zn1 N1 C7 104.9(2) yes
Zn1 N1 C17 110.3(2) yes
C1 N1 C7 111.1(3) yes
C1 N1 C17 113.3(3) yes
C7 N1 C17 111.0(3) yes
Zn1 N2 C2 109.5(2) yes
Zn1 N2 C27 104.51(19) yes
Zn1 N2 C37 105.96(19) yes
C2 N2 C27 112.2(3) yes
C2 N2 C37 114.7(3) yes
C27 N2 C37 109.2(3) yes
Zn1 N3 C8 114.2(3) yes
Zn1 N3 C9 125.6(3) yes
C8 N3 C9 120.1(3) yes
Zn1 N4 C18 114.7(3) yes
Zn1 N4 C19 125.2(3) yes
C18 N4 C19 119.6(3) yes
Zn1 N5 C28 112.3(3) yes
Zn1 N5 C29 127.7(3) yes
C28 N5 C29 118.9(3) yes
Zn1 N6 C38 114.2(2) yes
Zn1 N6 C39 126.1(3) yes
C38 N6 C39 118.8(3) yes
Zn2 N7 C47 108.27(19) yes
Zn2 N7 C53 104.3(2) yes
Zn2 N7 C63 107.68(19) yes
C47 N7 C53 110.8(3) yes
C47 N7 C63 114.5(3) yes
C53 N7 C63 110.7(3) yes
Zn2 N8 C48 106.3(2) yes
Zn2 N8 C73 105.6(2) yes
Zn2 N8 C83 109.7(2) yes
C48 N8 C73 110.6(3) yes
C48 N8 C83 113.1(3) yes
C73 N8 C83 111.2(3) yes
Zn2 N9 C54 114.2(3) yes
Zn2 N9 C55 126.5(3) yes
C54 N9 C55 119.2(3) yes
Zn2 N10 C64 114.2(3) yes
Zn2 N10 C65 124.0(3) yes
C64 N10 C65 119.5(3) yes
Zn2 N11 C74 113.7(3) yes
Zn2 N11 C75 125.5(3) yes
C74 N11 C75 119.8(3) yes
Zn2 N12 C84 115.4(3) yes
Zn2 N12 C85 125.3(3) yes
C84 N12 C85 119.2(3) yes
N1 C1 C2 108.9(3) yes
N1 C1 C6 113.8(3) yes
C2 C1 C6 112.5(3) yes
N2 C2 C1 109.9(3) yes
N2 C2 C3 114.3(3) yes
C1 C2 C3 111.6(3) yes
C2 C3 C4 110.8(4) yes
C3 C4 C5 109.7(4) yes
C4 C5 C6 110.6(3) yes
C1 C6 C5 111.5(3) yes
N1 C7 C8 112.6(3) yes
N3 C8 C7 116.9(3) yes
N3 C8 C15 121.6(3) yes
C7 C8 C15 121.4(4) yes
N3 C9 C10 122.0(4) yes
C9 C10 C16 120.0(4) yes
C12 C11 C16 120.9(5) yes
C11 C12 C13 120.6(4) yes
C12 C13 C14 121.0(5) yes
C13 C14 C15 119.4(4) yes
C8 C15 C14 122.6(4) yes
C8 C15 C16 117.9(4) yes
C14 C15 C16 119.5(4) yes
C10 C16 C11 123.2(4) yes
C10 C16 C15 118.3(4) yes
C11 C16 C15 118.5(4) yes
N1 C17 C18 115.3(3) yes
N4 C18 C17 118.7(3) yes
N4 C18 C25 121.8(4) yes
C17 C18 C25 119.5(3) yes
N4 C19 C20 122.7(4) yes
C19 C20 C26 119.7(4) yes
C22 C21 C26 119.8(5) yes
C21 C22 C23 120.7(5) yes
C22 C23 C24 121.0(5) yes
C23 C24 C25 119.8(4) yes
C18 C25 C24 123.1(4) yes
C18 C25 C26 118.2(4) yes
C24 C25 C26 118.7(4) yes
C20 C26 C21 122.2(4) yes
C20 C26 C25 117.9(4) yes
C21 C26 C25 120.0(4) yes
N2 C27 C28 110.6(3) yes
N5 C28 C27 116.9(3) yes
N5 C28 C35 122.4(4) yes
C27 C28 C35 120.7(3) yes
N5 C29 C30 122.6(4) yes
C29 C30 C36 119.9(4) yes
C32 C31 C36 120.7(5) yes
C31 C32 C33 120.9(5) yes
C32 C33 C34 120.5(5) yes
C33 C34 C35 120.1(4) yes
C28 C35 C34 122.8(4) yes
C28 C35 C36 117.6(4) yes
C34 C35 C36 119.6(4) yes
C30 C36 C31 123.1(4) yes
C30 C36 C35 118.7(4) yes
C31 C36 C35 118.2(4) yes
N2 C37 C38 113.3(3) yes
N6 C38 C37 115.4(3) yes
N6 C38 C45 122.4(3) yes
C37 C38 C45 122.2(3) yes
N6 C39 C40 123.4(4) yes
C39 C40 C46 119.1(4) yes
C42 C41 C46 120.3(4) yes
C41 C42 C43 120.7(4) yes
C42 C43 C44 120.4(4) yes
C43 C44 C45 120.6(4) yes
C38 C45 C44 123.6(3) yes
C38 C45 C46 117.7(3) yes
C44 C45 C46 118.6(3) yes
C40 C46 C41 122.4(4) yes
C40 C46 C45 118.4(4) yes
C41 C46 C45 119.3(4) yes
N7 C47 C48 108.5(3) yes
N7 C47 C52 114.2(3) yes
C48 C47 C52 113.3(3) yes
N8 C48 C47 108.0(3) yes
N8 C48 C49 113.5(3) yes
C47 C48 C49 113.4(3) yes
C48 C49 C50 111.7(3) yes
C49 C50 C51 110.2(3) yes
C50 C51 C52 110.2(3) yes
C47 C52 C51 110.6(3) yes
N7 C53 C54 110.2(3) yes
N9 C54 C53 116.0(3) yes
N9 C54 C61 122.4(4) yes
C53 C54 C61 121.5(3) yes
N9 C55 C56 122.9(4) yes
C55 C56 C62 119.7(4) yes
C58 C57 C62 120.5(4) yes
C57 C58 C59 120.7(5) yes
C58 C59 C60 120.5(5) yes
C59 C60 C61 120.0(4) yes
C54 C61 C60 123.3(4) yes
C54 C61 C62 117.5(4) yes
C60 C61 C62 119.3(4) yes
C56 C62 C57 122.8(4) yes
C56 C62 C61 118.2(4) yes
C57 C62 C61 118.9(4) yes
N7 C63 C64 115.9(3) yes
N10 C64 C63 117.7(3) yes
N10 C64 C71 122.3(3) yes
C63 C64 C71 119.8(3) yes
N10 C65 C66 122.4(4) yes
C65 C66 C72 120.1(4) yes
C68 C67 C72 120.4(4) yes
C67 C68 C69 120.7(5) yes
C68 C69 C70 120.0(4) yes
C69 C70 C71 120.5(4) yes
C64 C71 C70 123.4(4) yes
C64 C71 C72 117.6(4) yes
C70 C71 C72 118.9(4) yes
C66 C72 C67 122.5(4) yes
C66 C72 C71 118.0(4) yes
C67 C72 C71 119.5(4) yes
N8 C73 C74 111.8(3) yes
N11 C74 C73 115.9(3) yes
N11 C74 C81 122.1(4) yes
C73 C74 C81 121.9(4) yes
N11 C75 C76 122.8(4) yes
C75 C76 C82 119.1(4) yes
C78 C77 C82 120.9(5) yes
C77 C78 C79 121.0(4) yes
C78 C79 C80 120.9(5) yes
C79 C80 C81 119.3(4) yes
C74 C81 C80 123.2(4) yes
C74 C81 C82 116.9(4) yes
C80 C81 C82 119.9(4) yes
C76 C82 C77 122.7(4) yes
C76 C82 C81 119.2(4) yes
C77 C82 C81 118.1(4) yes
N8 C83 C84 115.3(3) yes
N12 C84 C83 118.3(3) yes
N12 C84 C91 122.2(4) yes
C83 C84 C91 119.5(3) yes
N12 C85 C86 122.7(4) yes
C85 C86 C92 119.4(4) yes
C88 C87 C92 119.9(5) yes
C87 C88 C89 120.1(5) yes
C88 C89 C90 121.4(5) yes
C89 C90 C91 119.7(5) yes
C84 C91 C90 122.5(4) yes
C84 C91 C92 118.3(4) yes
C90 C91 C92 119.2(4) yes
C86 C92 C87 122.3(4) yes
C86 C92 C91 118.1(4) yes
C87 C92 C91 119.7(4) yes
N1 C1 H1 107.079 no
C2 C1 H1 107.091 no
C6 C1 H1 107.079 no
N2 C2 H2 106.848 no
C1 C2 H2 106.844 no
C3 C2 H2 106.861 no
C2 C3 H3A 109.472 no
C2 C3 H3B 109.479 no
C4 C3 H3A 109.474 no
C4 C3 H3B 109.466 no
H3A C3 H3B 108.049 no
C3 C4 H4A 109.735 no
C3 C4 H4B 109.739 no
C5 C4 H4A 109.746 no
C5 C4 H4B 109.732 no
H4A C4 H4B 108.210 no
C4 C5 H5A 109.524 no
C4 C5 H5B 109.514 no
C6 C5 H5A 109.528 no
C6 C5 H5B 109.512 no
H5A C5 H5B 108.077 no
C1 C6 H6A 109.322 no
C1 C6 H6B 109.308 no
C5 C6 H6A 109.314 no
C5 C6 H6B 109.321 no
H6A C6 H6B 107.969 no
N1 C7 H7A 109.078 no
N1 C7 H7B 109.088 no
C8 C7 H7A 109.089 no
C8 C7 H7B 109.084 no
H7A C7 H7B 107.831 no
N3 C9 H9 119.015 no
C10 C9 H9 119.018 no
C9 C10 H10 120.006 no
C16 C10 H10 120.014 no
C12 C11 H11 119.552 no
C16 C11 H11 119.573 no
C11 C12 H12 119.708 no
C13 C12 H12 119.701 no
C12 C13 H13 119.505 no
C14 C13 H13 119.495 no
C13 C14 H14 120.286 no
C15 C14 H14 120.294 no
N1 C17 H17A 108.461 no
N1 C17 H17B 108.444 no
C18 C17 H17A 108.444 no
C18 C17 H17B 108.440 no
H17A C17 H17B 107.470 no
N4 C19 H19 118.642 no
C20 C19 H19 118.648 no
C19 C20 H20 120.161 no
C26 C20 H20 120.153 no
C22 C21 H21 120.105 no
C26 C21 H21 120.093 no
C21 C22 H22 119.643 no
C23 C22 H22 119.646 no
C22 C23 H23 119.525 no
C24 C23 H23 119.520 no
C23 C24 H24 120.102 no
C25 C24 H24 120.093 no
N2 C27 H27A 109.527 no
N2 C27 H27B 109.530 no
C28 C27 H27A 109.533 no
C28 C27 H27B 109.534 no
H27A C27 H27B 108.079 no
N5 C29 H29 118.707 no
C30 C29 H29 118.708 no
C29 C30 H30 120.067 no
C36 C30 H30 120.065 no
C32 C31 H31 119.650 no
C36 C31 H31 119.670 no
C31 C32 H32 119.561 no
C33 C32 H32 119.565 no
C32 C33 H33 119.768 no
C34 C33 H33 119.759 no
C33 C34 H34 119.941 no
C35 C34 H34 119.914 no
N2 C37 H37A 108.912 no
N2 C37 H37B 108.909 no
C38 C37 H37A 108.889 no
C38 C37 H37B 108.898 no
H37A C37 H37B 107.751 no
N6 C39 H39 118.293 no
C40 C39 H39 118.288 no
C39 C40 H40 120.433 no
C46 C40 H40 120.435 no
C42 C41 H41 119.861 no
C46 C41 H41 119.838 no
C41 C42 H42 119.647 no
C43 C42 H42 119.640 no
C42 C43 H43 119.814 no
C44 C43 H43 119.820 no
C43 C44 H44 119.719 no
C45 C44 H44 119.704 no
N7 C47 H47 106.760 no
C48 C47 H47 106.780 no
C52 C47 H47 106.754 no
N8 C48 H48 107.196 no
C47 C48 H48 107.201 no
C49 C48 H48 107.197 no
C48 C49 H49A 109.284 no
C48 C49 H49B 109.280 no
C50 C49 H49A 109.295 no
C50 C49 H49B 109.280 no
H49A C49 H49B 107.945 no
C49 C50 H50A 109.624 no
C49 C50 H50B 109.609 no
C51 C50 H50A 109.628 no
C51 C50 H50B 109.621 no
H50A C50 H50B 108.143 no
C50 C51 H51A 109.627 no
C50 C51 H51B 109.633 no
C52 C51 H51A 109.616 no
C52 C51 H51B 109.625 no
H51A C51 H51B 108.120 no
C47 C52 H52A 109.543 no
C47 C52 H52B 109.536 no
C51 C52 H52A 109.518 no
C51 C52 H52B 109.527 no
H52A C52 H52B 108.092 no
N7 C53 H53A 109.615 no
N7 C53 H53B 109.622 no
C54 C53 H53A 109.619 no
C54 C53 H53B 109.621 no
H53A C53 H53B 108.163 no
N9 C55 H55 118.559 no
C56 C55 H55 118.543 no
C55 C56 H56 120.165 no
C62 C56 H56 120.136 no
C58 C57 H57 119.753 no
C62 C57 H57 119.746 no
C57 C58 H58 119.647 no
C59 C58 H58 119.677 no
C58 C59 H59 119.726 no
C60 C59 H59 119.726 no
C59 C60 H60 119.996 no
C61 C60 H60 119.999 no
N7 C63 H63A 108.307 no
N7 C63 H63B 108.307 no
C64 C63 H63A 108.326 no
C64 C63 H63B 108.320 no
H63A C63 H63B 107.411 no
N10 C65 H65 118.814 no
C66 C65 H65 118.789 no
C65 C66 H66 119.967 no
C72 C66 H66 119.978 no
C68 C67 H67 119.817 no
C72 C67 H67 119.815 no
C67 C68 H68 119.673 no
C69 C68 H68 119.658 no
C68 C69 H69 120.014 no
C70 C69 H69 120.028 no
C69 C70 H70 119.745 no
C71 C70 H70 119.739 no
N8 C73 H73A 109.257 no
N8 C73 H73B 109.265 no
C74 C73 H73A 109.246 no
C74 C73 H73B 109.236 no
H73A C73 H73B 107.935 no
N11 C75 H75 118.605 no
C76 C75 H75 118.622 no
C75 C76 H76 120.429 no
C82 C76 H76 120.440 no
C78 C77 H77 119.567 no
C82 C77 H77 119.573 no
C77 C78 H78 119.492 no
C79 C78 H78 119.511 no
C78 C79 H79 119.546 no
C80 C79 H79 119.577 no
C79 C80 H80 120.357 no
C81 C80 H80 120.369 no
N8 C83 H83A 108.438 no
N8 C83 H83B 108.436 no
C84 C83 H83A 108.445 no
C84 C83 H83B 108.447 no
H83A C83 H83B 107.498 no
N12 C85 H85 118.650 no
C86 C85 H85 118.644 no
C85 C86 H86 120.328 no
C92 C86 H86 120.305 no
C88 C87 H87 120.028 no
C92 C87 H87 120.032 no
C87 C88 H88 119.941 no
C89 C88 H88 119.939 no
C88 C89 H89 119.295 no
C90 C89 H89 119.299 no
C89 C90 H90 120.175 no
C91 C90 H90 120.175 no
O17 C93 H93A 109.478 no
O17 C93 H93B 109.463 no
O17 C93 H93C 109.471 no
H93A C93 H93B 109.472 no
H93A C93 H93C 109.477 no
H93B C93 H93C 109.467 no
O18 C94 H94A 109.474 no
O18 C94 H94B 109.464 no
O18 C94 H94C 109.477 no
H94A C94 H94B 109.480 no
H94A C94 H94C 109.469 no
H94B C94 H94C 109.463 no
O20 C96 H96A 109.474 no
O20 C96 H96B 109.463 no
O20 C96 H96C 109.475 no
H96A C96 H96B 109.464 no
H96A C96 H96C 109.479 no
H96B C96 H96C 109.473 no

loop_
_geom_bond_atom_site_label_1
_geom_bond_atom_site_label_2
_geom_bond_distance
_geom_bond_publ_flag
Zn1 N1 2.178(3) yes
Zn1 N2 2.174(3) yes
Zn1 N3 2.115(3) yes
Zn1 N4 2.175(3) yes
Zn1 N5 2.139(3) yes
Zn1 N6 2.171(3) yes
Zn2 N7 2.210(3) yes
Zn2 N8 2.168(3) yes
Zn2 N9 2.171(3) yes
Zn2 N10 2.117(3) yes
Zn2 N11 2.148(3) yes
Zn2 N12 2.141(3) yes
Cl1 O1 1.435(4) yes
Cl1 O2 1.410(4) yes
Cl1 O3 1.424(6) yes
Cl1 O4 1.363(6) yes
Cl2 O5 1.414(4) yes
Cl2 O6 1.449(5) yes
Cl2 O7 1.428(6) yes
Cl2 O8 1.405(5) yes
Cl3 O9 1.417(5) yes
Cl3 O10 1.390(5) yes
Cl3 O11 1.428(5) yes
Cl3 O12 1.424(5) yes
Cl3 O21 1.448(10) yes
Cl3 O22 1.399(11) yes
Cl3 O23 1.40(3) yes
Cl4 O13 1.369(6) yes
Cl4 O14 1.423(6) yes
Cl4 O15 1.429(4) yes
Cl4 O16 1.390(8) yes
Cl4 O24 1.427(15) yes
Cl4 O25 1.333(13) yes
Cl4 O26 1.430(12) yes
O10 O21 1.462(12) yes
O10 O22 1.205(13) yes
O11 O22 1.432(14) yes
O11 O23 1.13(3) yes
O12 O21 1.199(12) yes
O12 O23 1.49(3) yes
O13 O24 1.455(17) yes
O13 O26 1.105(17) yes
O14 O24 1.206(19) yes
O14 O25 1.488(19) yes
O16 O25 1.11(2) yes
O16 O26 1.511(18) yes
O17 C93 1.409(6) yes
O18 C94 1.414(7) yes
O19 C95 1.444(10) yes
O20 C96 1.366(9) yes
N1 C1 1.502(5) yes
N1 C7 1.484(5) yes
N1 C17 1.481(5) yes
N2 C2 1.498(5) yes
N2 C27 1.472(5) yes
N2 C37 1.486(5) yes
N3 C8 1.323(5) yes
N3 C9 1.370(5) yes
N4 C18 1.321(5) yes
N4 C19 1.366(5) yes
N5 C28 1.330(5) yes
N5 C29 1.375(5) yes
N6 C38 1.325(5) yes
N6 C39 1.369(5) yes
N7 C47 1.501(5) yes
N7 C53 1.476(5) yes
N7 C63 1.486(5) yes
N8 C48 1.501(5) yes
N8 C73 1.481(5) yes
N8 C83 1.493(5) yes
N9 C54 1.324(5) yes
N9 C55 1.372(5) yes
N10 C64 1.316(5) yes
N10 C65 1.373(5) yes
N11 C74 1.325(5) yes
N11 C75 1.363(6) yes
N12 C84 1.321(5) yes
N12 C85 1.370(5) yes
C1 C2 1.532(5) yes
C1 C6 1.531(5) yes
C2 C3 1.533(5) yes
C3 C4 1.528(6) yes
C4 C5 1.516(6) yes
C5 C6 1.526(6) yes
C7 C8 1.509(5) yes
C8 C15 1.425(5) yes
C9 C10 1.359(6) yes
C10 C16 1.404(6) yes
C11 C12 1.357(8) yes
C11 C16 1.423(6) yes
C12 C13 1.398(7) yes
C13 C14 1.377(6) yes
C14 C15 1.424(6) yes
C15 C16 1.418(6) yes
C17 C18 1.509(5) yes
C18 C25 1.429(5) yes
C19 C20 1.358(6) yes
C20 C26 1.414(6) yes
C21 C22 1.366(7) yes
C21 C26 1.413(6) yes
C22 C23 1.397(8) yes
C23 C24 1.376(6) yes
C24 C25 1.417(6) yes
C25 C26 1.415(6) yes
C27 C28 1.516(5) yes
C28 C35 1.422(6) yes
C29 C30 1.356(6) yes
C30 C36 1.399(6) yes
C31 C32 1.354(8) yes
C31 C36 1.424(6) yes
C32 C33 1.404(8) yes
C33 C34 1.363(8) yes
C34 C35 1.417(6) yes
C35 C36 1.417(6) yes
C37 C38 1.508(5) yes
C38 C45 1.422(5) yes
C39 C40 1.355(6) yes
C40 C46 1.410(6) yes
C41 C42 1.359(6) yes
C41 C46 1.419(6) yes
C42 C43 1.400(6) yes
C43 C44 1.378(6) yes
C44 C45 1.406(5) yes
C45 C46 1.423(5) yes
C47 C48 1.529(5) yes
C47 C52 1.535(5) yes
C48 C49 1.522(5) yes
C49 C50 1.520(6) yes
C50 C51 1.520(6) yes
C51 C52 1.520(6) yes
C53 C54 1.516(5) yes
C54 C61 1.421(5) yes
C55 C56 1.343(6) yes
C56 C62 1.417(6) yes
C57 C58 1.350(7) yes
C57 C62 1.411(6) yes
C58 C59 1.410(7) yes
C59 C60 1.366(7) yes
C60 C61 1.406(6) yes
C61 C62 1.423(6) yes
C63 C64 1.505(5) yes
C64 C71 1.435(5) yes
C65 C66 1.354(6) yes
C66 C72 1.417(6) yes
C67 C68 1.351(7) yes
C67 C72 1.408(6) yes
C68 C69 1.409(7) yes
C69 C70 1.377(6) yes
C70 C71 1.396(6) yes
C71 C72 1.416(5) yes
C73 C74 1.508(6) yes
C74 C81 1.432(5) yes
C75 C76 1.363(6) yes
C76 C82 1.405(6) yes
C77 C78 1.348(7) yes
C77 C82 1.423(6) yes
C78 C79 1.396(7) yes
C79 C80 1.380(6) yes
C80 C81 1.411(6) yes
C81 C82 1.425(6) yes
C83 C84 1.510(6) yes
C84 C91 1.421(5) yes
C85 C86 1.360(6) yes
C86 C92 1.417(6) yes
C87 C88 1.355(7) yes
C87 C92 1.417(6) yes
C88 C89 1.411(8) yes
C89 C90 1.358(6) yes
C90 C91 1.411(6) yes
C91 C92 1.409(6) yes
C1 H1 1.000 no
C2 H2 1.000 no
C3 H3A 0.990 no
C3 H3B 0.990 no
C4 H4A 0.990 no
C4 H4B 0.990 no
C5 H5A 0.990 no
C5 H5B 0.990 no
C6 H6A 0.990 no
C6 H6B 0.990 no
C7 H7A 0.990 no
C7 H7B 0.990 no
C9 H9 0.950 no
C10 H10 0.950 no
C11 H11 0.950 no
C12 H12 0.950 no
C13 H13 0.950 no
C14 H14 0.950 no
C17 H17A 0.990 no
C17 H17B 0.990 no
C19 H19 0.950 no
C20 H20 0.950 no
C21 H21 0.950 no
C22 H22 0.950 no
C23 H23 0.950 no
C24 H24 0.950 no
C27 H27A 0.990 no
C27 H27B 0.990 no
C29 H29 0.950 no
C30 H30 0.950 no
C31 H31 0.950 no
C32 H32 0.950 no
C33 H33 0.950 no
C34 H34 0.950 no
C37 H37A 0.990 no
C37 H37B 0.990 no
C39 H39 0.950 no
C40 H40 0.950 no
C41 H41 0.950 no
C42 H42 0.950 no
C43 H43 0.950 no
C44 H44 0.950 no
C47 H47 1.000 no
C48 H48 1.000 no
C49 H49A 0.990 no
C49 H49B 0.990 no
C50 H50A 0.990 no
C50 H50B 0.990 no
C51 H51A 0.990 no
C51 H51B 0.990 no
C52 H52A 0.990 no
C52 H52B 0.990 no
C53 H53A 0.990 no
C53 H53B 0.990 no
C55 H55 0.950 no
C56 H56 0.950 no
C57 H57 0.950 no
C58 H58 0.950 no
C59 H59 0.950 no
C60 H60 0.950 no
C63 H63A 0.990 no
C63 H63B 0.990 no
C65 H65 0.950 no
C66 H66 0.950 no
C67 H67 0.950 no
C68 H68 0.950 no
C69 H69 0.950 no
C70 H70 0.950 no
C73 H73A 0.990 no
C73 H73B 0.990 no
C75 H75 0.950 no
C76 H76 0.950 no
C77 H77 0.950 no
C78 H78 0.950 no
C79 H79 0.950 no
C80 H80 0.950 no
C83 H83A 0.990 no
C83 H83B 0.990 no
C85 H85 0.950 no
C86 H86 0.950 no
C87 H87 0.950 no
C88 H88 0.950 no
C89 H89 0.950 no
C90 H90 0.950 no
C93 H93A 0.980 no
C93 H93B 0.980 no
C93 H93C 0.980 no
C94 H94A 0.980 no
C94 H94B 0.980 no
C94 H94C 0.980 no
C96 H96A 0.980 no
C96 H96B 0.980 no
C96 H96C 0.980 no

loop_
_geom_contact_atom_site_label_1
_geom_contact_atom_site_label_2
_geom_contact_distance
_geom_contact_publ_flag
_geom_contact_site_symmetry_2
N3 C16 2.787(5) no .
N3 C17 3.456(5) no .
N3 C18 3.393(5) no .
N3 C39 3.171(5) no .
N4 C8 3.539(5) no .
N4 C9 3.522(5) no .
N4 C26 2.798(5) no .
N4 C27 3.433(5) no .
N4 C28 3.400(5) no .
N5 C19 3.187(5) no .
N5 C36 2.794(5) no .
N5 C37 3.098(5) no .
N6 C1 3.315(5) no .
N6 C2 3.597(5) no .
N6 C7 3.411(5) no .
N6 C8 3.557(5) no .
N6 C46 2.797(5) no .
N9 C62 2.792(5) no .
N9 C63 3.212(5) no .
N9 C64 3.146(5) no .
N9 C85 3.156(5) no .
N10 C55 3.581(5) no .
N10 C72 2.800(5) no .
N11 C65 3.202(5) no .
N11 C82 2.786(5) no .
N11 C83 3.489(5) no .
N11 C84 3.478(5) no .
N12 C53 3.499(5) no .
N12 C54 3.536(5) no .
N12 C74 3.493(5) no .
N12 C75 3.564(5) no .
N12 C92 2.796(5) no .
C1 C4 2.946(6) no .
C1 C37 3.273(5) no .
C1 C38 3.350(5) no .
C2 C5 2.947(5) no .
C2 C17 3.077(5) no .
C2 C38 3.277(5) no .
C3 C6 2.944(6) no .
C3 C27 3.287(5) no .
C3 C37 2.900(6) no .
C6 C7 3.121(5) no .
C6 C17 2.980(5) no .
C7 C14 2.982(5) no .
C7 C18 3.432(5) no .
C7 C39 3.593(5) no .
C8 C10 2.753(6) no .
C8 C17 3.179(5) no .
C8 C18 3.566(5) no .
C8 C39 3.479(5) no .
C9 C15 2.758(6) no .
C11 C14 2.799(7) no .
C12 C15 2.798(6) no .
C13 C16 2.798(7) no .
C17 C24 2.949(5) no .
C18 C20 2.752(6) no .
C19 C25 2.750(5) no .
C19 C28 3.597(5) no .
C19 C29 3.546(5) no .
C21 C24 2.802(7) no .
C22 C25 2.799(6) no .
C23 C26 2.782(6) no .
C27 C34 2.966(6) no .
C28 C30 2.748(5) no .
C28 C37 2.987(5) no .
C29 C35 2.755(6) no .
C31 C34 2.790(7) no .
C32 C35 2.786(7) no .
C33 C36 2.801(7) no .
C37 C44 3.007(5) no .
C38 C40 2.755(5) no .
C39 C45 2.747(5) no .
C41 C44 2.792(6) no .
C42 C45 2.801(6) no .
C43 C46 2.790(5) no .
C47 C50 2.936(5) no .
C47 C83 3.036(5) no .
C48 C51 2.936(5) no .
C48 C63 3.207(5) no .
C49 C52 2.958(5) no .
C49 C73 3.069(6) no .
C49 C83 2.990(6) no .
C52 C53 3.226(5) no .
C52 C63 2.933(5) no .
C53 C60 2.987(6) no .
C53 C64 3.477(5) no .
C54 C56 2.748(6) no .
C54 C63 2.994(6) no .
C54 C64 3.456(5) no .
C55 C61 2.756(6) no .
C55 C85 3.558(6) no .
C57 C60 2.794(6) no .
C58 C61 2.786(6) no .
C59 C62 2.786(6) no .
C63 C70 2.957(5) no .
C64 C66 2.747(5) no .
C65 C71 2.761(6) no .
C65 C75 3.595(6) no .
C67 C70 2.785(6) no .
C68 C71 2.790(6) no .
C69 C72 2.782(6) no .
C73 C80 3.006(6) no .
C73 C84 3.467(6) no .
C74 C76 2.760(6) no .
C74 C83 3.144(5) no .
C74 C84 3.569(5) no .
C75 C81 2.765(6) no .
C77 C80 2.798(7) no .
C78 C81 2.787(6) no .
C79 C82 2.797(7) no .
C83 C90 2.925(6) no .
C84 C86 2.749(6) no .
C85 C91 2.748(5) no .
C87 C90 2.799(7) no .
C88 C91 2.792(6) no .
C89 C92 2.771(6) no .
Cl2 O19 3.447(6) no .
O1 O17 2.864(5) no .
O1 C7 3.447(5) no .
O1 C14 3.589(5) no .
O1 C52 3.539(5) no 2_645
O1 C93 3.566(6) no .
O2 C1 3.310(5) no .
O2 C6 3.416(5) no .
O2 C7 3.484(5) no .
O2 C30 3.390(5) no 1_455
O2 C40 3.513(6) no .
O2 C46 3.465(6) no .
O3 C40 3.550(8) no .
O3 C41 3.407(7) no .
O3 C46 3.564(8) no .
O3 C60 3.306(8) no 2_645
O4 O17 3.503(8) no .
O4 C9 3.216(7) no 1_455
O4 C19 3.573(9) no 1_455
O4 C93 3.528(8) no .
O5 O19 2.822(7) no .
O5 C73 3.392(6) no 1_655
O5 C80 3.536(6) no 1_655
O5 C95 3.565(9) no .
O6 O20 3.443(8) no .
O6 O22 3.153(12) no .
O6 C27 3.523(6) no .
O6 C75 3.430(7) no .
O6 C76 3.418(7) no .
O7 C68 3.535(8) no 4_554
O7 C75 3.332(7) no .
O7 C85 3.481(7) no .
O8 O18 3.476(7) no .
O8 O19 3.060(8) no .
O8 O20 2.886(8) no .
O8 C55 3.320(7) no .
O8 C95 3.436(10) no .
O8 C96 3.325(9) no .
O9 C37 3.308(5) no .
O9 C44 3.249(6) no .
O9 C58 3.250(6) no 4_454
O10 C69 3.270(8) no 4_554
O10 C70 3.254(8) no 4_554
O10 C76 3.338(8) no .
O10 C77 3.167(8) no .
O11 C27 3.286(7) no .
O11 C34 3.346(7) no .
O11 C37 3.334(7) no .
O11 C41 3.520(8) no 3_755
O12 C40 3.496(7) no 3_755
O12 C52 3.484(6) no 4_554
O12 C57 3.408(6) no 4_454
O12 C58 3.493(7) no 4_454
O12 C63 3.344(6) no 4_554
O12 C70 3.511(7) no 4_554
O13 C6 3.213(7) no .
O13 C67 3.398(8) no .
O14 C24 3.530(8) no .
O14 C67 3.591(8) no .
O14 C80 3.487(7) no 4_555
O14 C83 3.494(9) no 4_555
O15 C12 3.496(6) no 3_756
O15 C14 3.399(5) no .
O15 C90 3.376(6) no 4_555
O16 C12 3.408(9) no 3_756
O16 C86 3.337(9) no 4_455
O16 C87 3.499(9) no 4_455
O17 O1 2.864(5) no .
O17 O4 3.503(8) no .
O17 C47 3.573(5) no 2_645
O17 C53 3.539(5) no 2_645
O17 C84 3.381(5) no 2_645
O17 C91 3.428(5) no 2_645
O18 O8 3.476(7) no .
O18 O19 2.825(7) no .
O18 N10 3.470(5) no 1_655
O18 C56 3.454(6) no .
O18 C63 3.389(6) no 1_655
O18 C64 3.170(5) no 1_655
O18 C71 3.460(5) no 1_655
O18 C95 3.583(9) no .
O19 Cl2 3.447(6) no .
O19 O5 2.822(7) no .
O19 O8 3.060(8) no .
O19 O18 2.825(7) no .
O19 N10 3.489(6) no 1_655
O19 C65 3.115(7) no 1_655
O19 C66 3.537(7) no 1_655
O19 C94 3.451(9) no .
O20 O6 3.443(8) no .
O20 O8 2.886(8) no .
O20 C2 3.397(6) no .
O20 C17 3.473(6) no .
O21 C57 3.131(11) no 4_454
O21 C58 3.532(11) no 4_454
O21 C63 3.582(11) no 4_554
O21 C70 3.112(11) no 4_554
O21 C94 3.516(12) no 4_454
O22 O6 3.153(12) no .
O22 C27 3.544(11) no .
O22 C69 3.299(13) no 4_554
O22 C70 3.443(12) no 4_554
O23 C40 3.58(3) no 3_755
O23 C41 2.98(3) no 3_755
O24 C17 3.361(17) no .
O24 C24 3.240(15) no .
O24 C67 3.314(14) no .
O25 C12 3.564(19) no 3_756
O25 C49 3.370(13) no 4_555
O25 C83 3.529(18) no 4_555
O26 C21 3.235(13) no 1_455
O26 C67 3.600(16) no .
N10 O18 3.470(5) no 1_455
N10 O19 3.489(6) no 1_455
C1 O2 3.310(5) no .
C2 O20 3.397(6) no .
C6 O2 3.416(5) no .
C6 O13 3.213(7) no .
C7 O1 3.447(5) no .
C7 O2 3.484(5) no .
C9 O4 3.216(7) no 1_655
C11 C50 3.594(6) no 2_645
C12 O15 3.496(6) no 3_756
C12 O16 3.408(9) no 3_756
C12 O25 3.564(19) no 3_756
C13 C13 3.487(6) no 3_756
C14 O1 3.589(5) no .
C14 O15 3.399(5) no .
C15 C51 3.534(5) no 2_645
C15 C89 3.539(6) no 4_555
C16 C51 3.405(6) no 2_645
C16 C89 3.589(6) no 4_555
C17 O20 3.473(6) no .
C17 O24 3.361(17) no .
C19 O4 3.573(9) no 1_655
C20 C95 3.565(9) no .
C21 O26 3.235(13) no 1_655
C21 C87 3.521(6) no 4_555
C22 C92 3.526(6) no 4_555
C23 C91 3.539(6) no 4_555
C24 O14 3.530(8) no .
C24 O24 3.240(15) no .
C24 C90 3.527(6) no 4_555
C24 C96 3.435(8) no .
C25 C89 3.556(6) no 4_555
C26 C88 3.539(6) no 4_555
C27 O6 3.523(6) no .
C27 O11 3.286(7) no .
C27 O22 3.544(11) no .
C30 O2 3.390(5) no 1_655
C34 O11 3.346(7) no .
C37 O9 3.308(5) no .
C37 O11 3.334(7) no .
C37 C42 3.589(6) no 3_755
C38 C43 3.498(6) no 3_755
C40 O2 3.513(6) no .
C40 O3 3.550(8) no .
C40 O12 3.496(7) no 3_755
C40 O23 3.58(3) no 3_755
C41 O3 3.407(7) no .
C41 O11 3.520(8) no 3_755
C41 O23 2.98(3) no 3_755
C42 C37 3.589(6) no 3_755
C43 C38 3.498(6) no 3_755
C44 O9 3.249(6) no .
C44 C45 3.438(5) no 3_755
C44 C46 3.589(6) no 3_755
C45 C44 3.438(5) no 3_755
C46 O2 3.465(6) no .
C46 O3 3.564(8) no .
C46 C44 3.589(6) no 3_755
C47 O17 3.573(5) no 2_655
C49 O25 3.370(13) no 4_454
C50 C11 3.594(6) no 2_655
C51 C15 3.534(5) no 2_655
C51 C16 3.405(6) no 2_655
C52 O1 3.539(5) no 2_655
C52 O12 3.484(6) no 4_455
C53 O17 3.539(5) no 2_655
C55 O8 3.320(7) no .
C56 O18 3.454(6) no .
C57 O12 3.408(6) no 4_555
C57 O21 3.131(11) no 4_555
C58 O9 3.250(6) no 4_555
C58 O12 3.493(7) no 4_555
C58 O21 3.532(11) no 4_555
C60 O3 3.306(8) no 2_655
C63 O12 3.344(6) no 4_455
C63 O18 3.389(6) no 1_455
C63 O21 3.582(11) no 4_455
C64 O18 3.170(5) no 1_455
C65 O19 3.115(7) no 1_455
C66 O19 3.537(7) no 1_455
C66 C96 3.467(8) no .
C67 O13 3.398(8) no .
C67 O14 3.591(8) no .
C67 O24 3.314(14) no .
C67 O26 3.600(16) no .
C68 O7 3.535(8) no 4_455
C68 C79 3.517(7) no 4_555
C68 C80 3.536(6) no 4_555
C69 O10 3.270(8) no 4_455
C69 O22 3.299(13) no 4_455
C70 O10 3.254(8) no 4_455
C70 O12 3.511(7) no 4_455
C70 O21 3.112(11) no 4_455
C70 O22 3.443(12) no 4_455
C71 O18 3.460(5) no 1_455
C71 C94 3.387(7) no 1_455
C73 O5 3.392(6) no 1_455
C75 O6 3.430(7) no .
C75 O7 3.332(7) no .
C76 O6 3.418(7) no .
C76 O10 3.338(8) no .
C77 O10 3.167(8) no .
C79 C68 3.517(7) no 4_454
C80 O5 3.536(6) no 1_455
C80 O14 3.487(7) no 4_454
C80 C68 3.536(6) no 4_454
C83 O14 3.494(9) no 4_454
C83 O25 3.529(18) no 4_454
C84 O17 3.381(5) no 2_655
C85 O7 3.481(7) no .
C86 O16 3.337(9) no 4_554
C87 O16 3.499(9) no 4_554
C87 C21 3.521(6) no 4_454
C88 C26 3.539(6) no 4_454
C89 C15 3.539(6) no 4_454
C89 C16 3.589(6) no 4_454
C89 C25 3.556(6) no 4_454
C90 O15 3.376(6) no 4_454
C90 C24 3.527(6) no 4_454
C91 O17 3.428(5) no 2_655
C91 C23 3.539(6) no 4_454
C92 C22 3.526(6) no 4_454
C93 O1 3.566(6) no .
C93 O4 3.528(8) no .
C94 O19 3.451(9) no .
C94 O21 3.516(12) no 4_555
C94 C71 3.387(7) no 1_655
C95 O5 3.565(9) no .
C95 O8 3.436(10) no .
C95 O18 3.583(9) no .
C95 C20 3.565(9) no .
C96 O8 3.325(9) no .
C96 C24 3.435(8) no .
C96 C66 3.467(8) no .
Zn1 H1 3.0763 no .
Zn1 H2 3.3217 no .
Zn1 H7A 3.2500 no .
Zn1 H9 3.1902 no .
Zn1 H17B 3.5890 no .
Zn1 H19 3.2211 no .
Zn1 H27A 3.1716 no .
Zn1 H29 3.2671 no .
Zn1 H37A 3.2663 no .
Zn1 H39 3.2457 no .
Zn2 H47 3.2676 no .
Zn2 H48 3.0620 no .
Zn2 H53B 3.1553 no .
Zn2 H55 3.2489 no .
Zn2 H65 3.1789 no .
Zn2 H73B 3.2267 no .
Zn2 H75 3.2103 no .
Zn2 H83A 3.5968 no .
Zn2 H85 3.1960 no .
N1 H2 2.6369 no .
N1 H6A 2.7711 no .
N1 H6B 2.7136 no .
N2 H1 2.6563 no .
N2 H3A 2.7527 no .
N2 H3B 2.7543 no .
N2 H17B 3.5935 no .
N3 H7A 2.8793 no .
N3 H7B 3.1762 no .
N3 H10 3.2391 no .
N3 H39 2.6405 no .
N4 H2 3.5519 no .
N4 H9 3.5767 no .
N4 H17A 3.1233 no .
N4 H17B 3.0015 no .
N4 H20 3.2411 no .
N4 H27A 3.0608 no .
N5 H19 2.7100 no .
N5 H27A 2.9372 no .
N5 H27B 3.1669 no .
N5 H30 3.2468 no .
N5 H37A 2.7310 no .
N6 H1 2.7373 no .
N6 H7A 3.0579 no .
N6 H37A 2.8144 no .
N6 H37B 3.1784 no .
N6 H40 3.2494 no .
N7 H48 2.5952 no .
N7 H52A 2.7274 no .
N7 H52B 2.7862 no .
N8 H47 2.5762 no .
N8 H49A 2.6782 no .
N8 H49B 2.7746 no .
N9 H53A 3.1879 no .
N9 H53B 2.8479 no .
N9 H56 3.2367 no .
N9 H63B 3.3254 no .
N9 H85 2.7147 no .
N10 H48 3.1450 no .
N10 H55 3.5498 no .
N10 H63A 2.9422 no .
N10 H63B 3.1339 no .
N10 H66 3.2409 no .
N10 H73B 3.4559 no .
N11 H65 2.6444 no .
N11 H73A 3.1904 no .
N11 H73B 2.8113 no .
N11 H76 3.2448 no .
N12 H47 3.4760 no .
N12 H53B 3.0880 no .
N12 H83A 3.0336 no .
N12 H83B 3.0907 no .
N12 H86 3.2473 no .
C1 H3A 3.3824 no .
C1 H3B 2.7786 no .
C1 H4A 3.2454 no .
C1 H5A 2.7577 no .
C1 H5B 3.3773 no .
C1 H7A 2.4603 no .
C1 H7B 2.8798 no .
C1 H17A 3.0508 no .
C1 H17B 2.4350 no .
C1 H37B 3.4633 no .
C2 H4A 2.7257 no .
C2 H4B 3.3748 no .
C2 H5A 3.2658 no .
C2 H6A 3.3880 no .
C2 H6B 2.8167 no .
C2 H17B 2.7442 no .
C2 H27A 2.5339 no .
C2 H27B 2.8119 no .
C2 H37A 3.3089 no .
C2 H37B 2.5726 no .
C3 H1 2.7542 no .
C3 H5A 2.6816 no .
C3 H5B 3.3461 no .
C3 H6B 3.3267 no .
C3 H27A 3.4677 no .
C3 H27B 3.1558 no .
C3 H37B 2.3916 no .
C4 H1 3.3078 no .
C4 H2 2.6962 no .
C4 H6A 3.3516 no .
C4 H6B 2.7296 no .
C5 H1 2.7409 no .
C5 H2 3.2757 no .
C5 H3A 3.3435 no .
C5 H3B 2.6903 no .
C6 H2 2.7590 no .
C6 H3B 3.2807 no .
C6 H4A 2.7004 no .
C6 H4B 3.3572 no .
C6 H7A 3.1018 no .
C6 H7B 3.0545 no .
C6 H17A 3.1885 no .
C6 H17B 2.6271 no .
C7 H1 2.5330 no .
C7 H6A 2.8445 no .
C7 H6B 3.4404 no .
C7 H14 2.6592 no .
C7 H17A 2.3941 no .
C7 H17B 3.1651 no .
C7 H39 3.4627 no .
C8 H9 3.1817 no .
C8 H14 2.6976 no .
C8 H17A 3.0979 no .
C8 H39 2.9738 no .
C9 H29 3.5715 no .
C9 H39 3.1373 no .
C10 H11 2.6829 no .
C11 H10 2.6830 no .
C11 H13 3.2420 no .
C12 H14 3.2729 no .
C13 H11 3.2488 no .
C14 H7A 3.2400 no .
C14 H7B 2.6470 no .
C14 H12 3.2662 no .
C15 H7A 2.9761 no .
C15 H7B 2.6534 no .
C15 H10 3.2869 no .
C15 H11 3.2999 no .
C15 H13 3.2779 no .
C16 H9 3.2478 no .
C16 H12 3.2754 no .
C16 H14 3.3144 no .
C17 H1 3.3186 no .
C17 H2 2.7216 no .
C17 H6A 3.2958 no .
C17 H6B 2.6181 no .
C17 H7A 3.2581 no .
C17 H7B 2.4951 no .
C17 H24 2.6189 no .
C18 H2 3.3490 no .
C18 H19 3.1699 no .
C18 H24 2.6996 no .
C18 H27A 3.5036 no .
C20 H21 2.6691 no .
C21 H20 2.6707 no .
C21 H23 3.2512 no .
C22 H24 3.2696 no .
C23 H21 3.2592 no .
C24 H17A 2.7511 no .
C24 H17B 2.9753 no .
C24 H22 3.2637 no .
C25 H17A 2.6942 no .
C25 H17B 2.8182 no .
C25 H20 3.2878 no .
C25 H21 3.3069 no .
C25 H23 3.2745 no .
C26 H19 3.2510 no .
C26 H22 3.2634 no .
C26 H24 3.2985 no .
C27 H2 2.4593 no .
C27 H3A 3.0494 no .
C27 H34 2.6325 no .
C27 H37A 2.3977 no .
C27 H37B 2.8388 no .
C28 H19 3.2522 no .
C28 H29 3.1795 no .
C28 H34 2.6862 no .
C28 H37A 2.5382 no .
C29 H9 3.4799 no .
C29 H19 2.7646 no .
C30 H19 3.3632 no .
C30 H31 2.6811 no .
C31 H30 2.6786 no .
C31 H33 3.2489 no .
C32 H34 3.2601 no .
C33 H31 3.2551 no .
C34 H27A 3.1559 no .
C34 H27B 2.6937 no .
C34 H32 3.2520 no .
C35 H27A 2.9296 no .
C35 H27B 2.6856 no .
C35 H30 3.2849 no .
C35 H31 3.2976 no .
C35 H33 3.2687 no .
C35 H37A 3.4654 no .
C36 H29 3.2380 no .
C36 H32 3.2719 no .
C36 H34 3.3063 no .
C37 H1 2.9811 no .
C37 H2 3.3046 no .
C37 H3A 3.0708 no .
C37 H3B 2.5943 no .
C37 H27A 3.2649 no .
C37 H27B 2.5302 no .
C37 H44 2.6855 no .
C38 H1 2.6827 no .
C38 H3B 3.2275 no .
C38 H39 3.1670 no .
C38 H44 2.6892 no .
C39 H1 3.4485 no .
C39 H7A 3.0491 no .
C40 H41 2.6718 no .
C41 H40 2.6778 no .
C41 H43 3.2495 no .
C42 H44 3.2671 no .
C43 H41 3.2560 no .
C44 H3B 3.4398 no .
C44 H37A 3.3458 no .
C44 H37B 2.6324 no .
C44 H42 3.2633 no .
C45 H1 3.3799 no .
C45 H3B 3.5695 no .
C45 H37A 3.0112 no .
C45 H37B 2.6442 no .
C45 H40 3.2977 no .
C45 H41 3.3098 no .
C45 H43 3.2749 no .
C46 H39 3.2383 no .
C46 H42 3.2682 no .
C46 H44 3.2930 no .
C47 H49A 2.8368 no .
C47 H49B 3.3852 no .
C47 H50A 3.2331 no .
C47 H51A 2.7228 no .
C47 H51B 3.3665 no .
C47 H53A 2.7834 no .
C47 H53B 2.5215 no .
C47 H63A 2.4579 no .
C47 H63B 3.1051 no .
C47 H83A 2.7058 no .
C48 H50A 2.7450 no .
C48 H50B 3.3662 no .
C48 H51A 3.2187 no .
C48 H52A 2.8379 no .
C48 H52B 3.3972 no .
C48 H63A 2.9973 no .
C48 H73A 2.8457 no .
C48 H73B 2.4685 no .
C48 H83A 2.4374 no .
C48 H83B 3.0698 no .
C49 H47 2.8009 no .
C49 H51A 2.6795 no .
C49 H51B 3.3484 no .
C49 H52A 3.3182 no .
C49 H73A 2.9657 no .
C49 H73B 3.0790 no .
C49 H83A 2.6387 no .
C49 H83B 3.2174 no .
C50 H47 3.3144 no .
C50 H48 2.7540 no .
C50 H52A 2.7052 no .
C50 H52B 3.3483 no .
C51 H47 2.7222 no .
C51 H48 3.3390 no .
C51 H49A 2.7148 no .
C51 H49B 3.3460 no .
C52 H48 2.8213 no .
C52 H49A 3.3368 no .
C52 H50A 2.6796 no .
C52 H50B 3.3485 no .
C52 H53A 3.0639 no .
C52 H53B 3.4032 no .
C52 H63A 2.4758 no .
C52 H63B 3.2571 no .
C53 H47 2.4536 no .
C53 H52A 3.5881 no .
C53 H52B 2.9928 no .
C53 H60 2.6604 no .
C53 H63A 3.1284 no .
C53 H63B 2.3733 no .
C54 H55 3.1736 no .
C54 H60 2.6854 no .
C54 H63B 2.7939 no .
C54 H85 3.4564 no .
C55 H85 2.7977 no .
C56 H57 2.6761 no .
C56 H85 3.5964 no .
C57 H56 2.6838 no .
C57 H59 3.2483 no .
C58 H60 3.2699 no .
C59 H57 3.2575 no .
C60 H53A 2.6422 no .
C60 H53B 3.3053 no .
C60 H58 3.2614 no .
C61 H53A 2.6611 no .
C61 H53B 3.0048 no .
C61 H56 3.3004 no .
C61 H57 3.3005 no .
C61 H59 3.2595 no .
C61 H63B 3.5322 no .
C62 H55 3.2423 no .
C62 H58 3.2557 no .
C62 H60 3.3015 no .
C63 H47 3.3151 no .
C63 H48 2.8634 no .
C63 H52A 2.5803 no .
C63 H52B 3.1930 no .
C63 H53A 2.5721 no .
C63 H53B 3.2861 no .
C63 H70 2.6272 no .
C64 H48 3.2998 no .
C64 H65 3.1720 no .
C64 H70 2.6847 no .
C65 H75 3.4924 no .
C66 H67 2.6672 no .
C67 H66 2.6723 no .
C67 H69 3.2491 no .
C68 H70 3.2699 no .
C69 H67 3.2561 no .
C70 H63A 3.0712 no .
C70 H63B 2.6911 no .
C70 H68 3.2649 no .
C71 H63A 2.8464 no .
C71 H63B 2.6758 no .
C71 H66 3.2915 no .
C71 H67 3.2977 no .
C71 H69 3.2655 no .
C72 H65 3.2547 no .
C72 H68 3.2522 no .
C72 H70 3.2828 no .
C73 H48 2.5427 no .
C73 H49A 3.3449 no .
C73 H49B 2.8009 no .
C73 H80 2.6891 no .
C73 H83A 3.1592 no .
C73 H83B 2.4006 no .
C74 H65 3.4291 no .
C74 H75 3.1732 no .
C74 H80 2.7028 no .
C74 H83B 3.0265 no .
C75 H65 2.8420 no .
C76 H77 2.6742 no .
C77 H76 2.6811 no .
C77 H79 3.2363 no .
C78 H80 3.2722 no .
C79 H77 3.2434 no .
C80 H73A 2.6023 no .
C80 H73B 3.4066 no .
C80 H78 3.2651 no .
C81 H73A 2.6438 no .
C81 H73B 3.0385 no .
C81 H76 3.3050 no .
C81 H77 3.3026 no .
C81 H79 3.2680 no .
C82 H75 3.2413 no .
C82 H78 3.2673 no .
C82 H80 3.3156 no .
C83 H47 2.6259 no .
C83 H48 3.3289 no .
C83 H49A 2.6022 no .
C83 H49B 3.3530 no .
C83 H73A 2.5222 no .
C83 H73B 3.2788 no .
C83 H90 2.5888 no .
C84 H47 3.2051 no .
C84 H53B 3.4642 no .
C84 H85 3.1691 no .
C84 H90 2.6788 no .
C86 H87 2.6754 no .
C87 H86 2.6801 no .
C87 H89 3.2460 no .
C88 H90 3.2731 no .
C89 H87 3.2587 no .
C90 H83A 2.8863 no .
C90 H83B 2.7894 no .
C90 H88 3.2641 no .
C91 H83A 2.7807 no .
C91 H83B 2.7157 no .
C91 H86 3.2874 no .
C91 H87 3.3012 no .
C91 H89 3.2522 no .
C92 H85 3.2528 no .
C92 H88 3.2623 no .
C92 H90 3.2927 no .
H1 H2 2.8517 no .
H1 H3B 2.6287 no .
H1 H5A 2.5991 no .
H1 H6A 2.3231 no .
H1 H6B 2.8623 no .
H1 H7A 2.1480 no .
H1 H7B 3.0948 no .
H1 H17B 3.4027 no .
H1 H37B 3.1546 no .
H2 H3A 2.3459 no .
H2 H3B 2.8649 no .
H2 H4A 2.5235 no .
H2 H4B 3.5910 no .
H2 H6B 2.6627 no .
H2 H17A 3.5928 no .
H2 H17B 2.1707 no .
H2 H27A 2.1295 no .
H2 H27B 2.8543 no .
H2 H37B 3.3978 no .
H3A H4A 2.3808 no .
H3A H4B 2.3770 no .
H3A H5A 3.5818 no .
H3A H27A 3.2283 no .
H3A H27B 2.6520 no .
H3A H37B 2.4798 no .
H3B H4A 2.8780 no .
H3B H4B 2.3779 no .
H3B H5A 2.5059 no .
H3B H5B 3.5875 no .
H3B H27B 3.5261 no .
H3B H37A 3.4280 no .
H3B H37B 1.9089 no .
H3B H44 3.0205 no .
H4A H5A 2.8695 no .
H4A H5B 2.3748 no .
H4A H6B 2.5559 no .
H4A H17B 3.5996 no .
H4B H5A 2.3723 no .
H4B H5B 2.3621 no .
H5A H6A 2.3566 no .
H5A H6B 2.8723 no .
H5B H6A 2.3853 no .
H5B H6B 2.3546 no .
H6A H7A 2.7130 no .
H6A H7B 2.5867 no .
H6A H17A 3.2442 no .
H6A H17B 3.1624 no .
H6B H7B 3.2178 no .
H6B H17A 2.7587 no .
H6B H17B 2.0448 no .
H7A H14 2.8193 no .
H7A H17A 3.2772 no .
H7A H39 3.0620 no .
H7B H14 2.1249 no .
H7B H17A 2.0712 no .
H7B H17B 3.1414 no .
H9 H10 2.2955 no .
H9 H19 3.3037 no .
H9 H29 2.7739 no .
H9 H39 3.4440 no .
H10 H11 2.5325 no .
H11 H12 2.2959 no .
H12 H13 2.3371 no .
H13 H14 2.3246 no .
H17A H24 2.2531 no .
H17B H24 2.5288 no .
H17B H27A 3.5278 no .
H19 H20 2.2909 no .
H19 H29 2.9643 no .
H20 H21 2.5157 no .
H21 H22 2.3122 no .
H22 H23 2.3351 no .
H23 H24 2.3207 no .
H27A H34 2.7260 no .
H27A H37A 3.3704 no .
H27B H34 2.1639 no .
H27B H37A 2.4080 no .
H27B H37B 2.6482 no .
H29 H30 2.2886 no .
H30 H31 2.5297 no .
H31 H32 2.2927 no .
H32 H33 2.3443 no .
H33 H34 2.3085 no .
H37A H44 2.9450 no .
H37B H44 2.0916 no .
H39 H40 2.2867 no .
H40 H41 2.5239 no .
H41 H42 2.3024 no .
H42 H43 2.3426 no .
H43 H44 2.3219 no .
H47 H48 2.8467 no .
H47 H49A 2.7281 no .
H47 H51A 2.5589 no .
H47 H52A 2.8635 no .
H47 H52B 2.3206 no .
H47 H53A 2.8504 no .
H47 H53B 2.1225 no .
H47 H63A 3.3977 no .
H47 H83A 2.1006 no .
H47 H83B 3.5164 no .
H48 H49A 2.8536 no .
H48 H49B 2.3005 no .
H48 H50A 2.6122 no .
H48 H52A 2.7416 no .
H48 H63A 2.5152 no .
H48 H73A 3.0814 no .
H48 H73B 2.1723 no .
H48 H83A 3.4076 no .
H49A H50A 2.8683 no .
H49A H50B 2.3516 no .
H49A H51A 2.5262 no .
H49A H51B 3.5988 no .
H49A H73A 3.0755 no .
H49A H83A 2.0486 no .
H49A H83B 2.7404 no .
H49B H50A 2.3549 no .
H49B H50B 2.3780 no .
H49B H51A 3.5902 no .
H49B H73A 2.5172 no .
H49B H73B 2.6812 no .
H49B H83A 3.2178 no .
H49B H83B 3.3337 no .
H50A H51A 2.8732 no .
H50A H51B 2.3863 no .
H50A H52A 2.5152 no .
H50A H52B 3.5873 no .
H50B H51A 2.3863 no .
H50B H51B 2.3580 no .
H50B H52A 3.5929 no .
H51A H52A 2.8713 no .
H51A H52B 2.3653 no .
H51A H83A 3.4503 no .
H51B H52A 2.3642 no .
H51B H52B 2.3748 no .
H52A H53A 3.3633 no .
H52A H63A 1.8613 no .
H52A H63B 2.9042 no .
H52B H53A 2.5764 no .
H52B H53B 3.1369 no .
H52B H63A 2.9098 no .
H52B H63B 3.2294 no .
H53A H60 2.0948 no .
H53A H63A 3.1206 no .
H53A H63B 2.1900 no .
H53B H60 2.9022 no .
H53B H63B 3.3248 no .
H53B H83A 3.5714 no .
H55 H56 2.2747 no .
H55 H75 2.8565 no .
H55 H85 2.8254 no .
H56 H57 2.5288 no .
H57 H58 2.2916 no .
H58 H59 2.3519 no .
H59 H60 2.3120 no .
H63A H70 2.6817 no .
H63B H70 2.1434 no .
H65 H66 2.2858 no .
H65 H75 2.8323 no .
H66 H67 2.5142 no .
H67 H68 2.2937 no .
H68 H69 2.3538 no .
H69 H70 2.3237 no .
H73A H80 2.0447 no .
H73A H83A 3.1317 no .
H73A H83B 2.1109 no .
H73B H80 3.0390 no .
H73B H83B 3.3067 no .
H75 H76 2.2989 no .
H75 H85 3.3865 no .
H76 H77 2.5264 no .
H77 H78 2.2848 no .
H78 H79 2.3321 no .
H79 H80 2.3292 no .
H80 H83B 3.4972 no .
H83A H90 2.4102 no .
H83B H90 2.3088 no .
H85 H86 2.2953 no .
H86 H87 2.5258 no .
H87 H88 2.3049 no .
H88 H89 2.3501 no .
H89 H90 2.3008 no .
Cl1 H7A 3.1081 no .
Cl1 H9 3.5461 no 1_455
Cl1 H29 3.3608 no 1_455
Cl1 H60 3.4897 no 2_645
Cl2 H34 3.5795 no .
Cl2 H55 3.3866 no .
Cl2 H68 3.4877 no 4_554
Cl2 H69 3.2387 no 4_554
Cl2 H75 3.0525 no .
Cl3 H3A 3.5816 no .
Cl3 H27B 3.4495 no .
Cl3 H37B 3.2427 no .
Cl3 H40 3.5935 no 3_755
Cl3 H41 3.4787 no 3_755
Cl3 H44 3.5821 no .
Cl3 H57 3.3588 no 4_454
Cl3 H58 3.2076 no 4_454
Cl3 H70 2.9660 no 4_554
Cl3 H77 3.3696 no .
Cl4 H12 3.1274 no 3_756
Cl4 H17A 3.2663 no .
Cl4 H24 3.4594 no .
Cl4 H67 3.0885 no .
Cl4 H83B 3.4742 no 4_555
Cl4 H90 3.4204 no 4_555
O1 H7A 2.6271 no .
O1 H7B 3.5630 no .
O1 H14 3.1256 no .
O1 H40 3.5206 no .
O1 H47 3.4874 no 2_645
O1 H51A 3.3683 no 2_645
O1 H52B 2.7335 no 2_645
O1 H53A 3.4709 no 2_645
O1 H53B 3.5059 no 2_645
O1 H93C 3.4352 no .
O2 H1 2.4971 no .
O2 H5A 3.0379 no .
O2 H6A 2.9390 no .
O2 H7A 2.5622 no .
O2 H29 3.4626 no 1_455
O2 H30 2.9011 no 1_455
O3 H9 3.5624 no 1_455
O3 H29 2.9758 no 1_455
O3 H30 3.3064 no 1_455
O3 H40 3.3853 no .
O3 H41 3.1593 no .
O3 H52B 3.4700 no 2_645
O3 H53A 2.8842 no 2_645
O3 H60 2.3805 no 2_645
O4 H9 2.4552 no 1_455
O4 H10 3.4294 no 1_455
O4 H19 2.9803 no 1_455
O4 H29 3.0953 no 1_455
O4 H60 3.5983 no 2_645
O4 H93C 2.8059 no .
O5 H33 3.4436 no .
O5 H34 3.0055 no .
O5 H68 3.2813 no 4_554
O5 H69 3.0514 no 4_554
O5 H73A 3.2514 no 1_655
O5 H73B 2.7391 no 1_655
O5 H80 3.0655 no 1_655
O6 H3A 3.2370 no .
O6 H27A 3.1204 no .
O6 H27B 2.9833 no .
O6 H34 2.9550 no .
O6 H69 2.8140 no 4_554
O6 H75 2.7790 no .
O6 H76 2.7771 no .
O7 H49B 3.3823 no 1_655
O7 H55 3.2144 no .
O7 H68 2.7492 no 4_554
O7 H69 3.3287 no 4_554
O7 H75 2.6710 no .
O7 H76 3.5134 no .
O7 H85 2.8656 no .
O8 H55 2.5267 no .
O8 H56 3.1777 no .
O8 H75 3.2520 no .
O8 H94B 3.5991 no .
O8 H96A 3.0436 no .
O8 H96B 3.4472 no .
O9 H3A 3.2455 no .
O9 H3B 3.1601 no .
O9 H31 3.2903 no 1_455
O9 H32 3.1582 no 1_455
O9 H37A 3.3071 no .
O9 H37B 2.4614 no .
O9 H40 3.5254 no 3_755
O9 H44 2.3010 no .
O9 H57 3.4497 no 4_454
O9 H58 2.4589 no 4_454
O9 H77 3.5709 no .
O10 H3A 3.3567 no .
O10 H57 3.3755 no 4_454
O10 H69 2.8687 no 4_554
O10 H70 2.8447 no 4_554
O10 H76 2.5381 no .
O10 H77 2.2980 no .
O10 H94C 3.1410 no 4_454
O11 H3A 3.5860 no .
O11 H27B 2.4107 no .
O11 H34 2.9681 no .
O11 H37A 2.8425 no .
O11 H37B 3.0063 no .
O11 H41 2.9129 no 3_755
O11 H69 3.3787 no 4_554
O11 H70 2.9625 no 4_554
O12 H40 2.7073 no 3_755
O12 H41 3.2535 no 3_755
O12 H52A 2.7076 no 4_554
O12 H52B 3.3678 no 4_554
O12 H57 2.7247 no 4_454
O12 H58 2.9011 no 4_454
O12 H63A 2.7828 no 4_554
O12 H63B 2.9633 no 4_554
O12 H70 2.6831 no 4_554
O13 H6A 2.8178 no .
O13 H6B 2.6854 no .
O13 H7B 3.2717 no .
O13 H17A 3.0028 no .
O13 H17B 3.5102 no .
O13 H20 3.1663 no 1_455
O13 H21 3.0144 no 1_455
O13 H24 3.5659 no .
O13 H66 3.5575 no .
O13 H67 2.4504 no .
O14 H17A 3.5092 no .
O14 H23 3.5920 no .
O14 H24 2.7369 no .
O14 H67 2.9352 no .
O14 H68 3.5104 no .
O14 H73A 2.8737 no 4_555
O14 H80 2.8851 no 4_555
O14 H83B 2.5384 no 4_555
O14 H90 3.2383 no 4_555
O15 H7B 2.7501 no .
O15 H12 2.6178 no 3_756
O15 H14 2.9103 no .
O15 H17A 2.7970 no .
O15 H24 3.5558 no .
O15 H83B 3.5659 no 4_555
O15 H89 3.3573 no 4_555
O15 H90 2.5772 no 4_555
O16 H11 3.5414 no 3_756
O16 H12 2.5808 no 3_756
O16 H21 3.2636 no 1_455
O16 H49A 3.3982 no 4_555
O16 H67 3.4399 no .
O16 H86 2.5066 no 4_455
O16 H87 2.7355 no 4_455
O17 H10 3.5424 no 1_455
O17 H13 3.2876 no .
O17 H14 3.4489 no .
O17 H47 2.5999 no 2_645
O17 H53B 2.6022 no 2_645
O17 H83A 2.9791 no 2_645
O18 H48 2.6833 no 1_655
O18 H50A 3.5127 no 1_655
O18 H52A 3.5873 no 1_655
O18 H56 2.5263 no .
O18 H57 3.3936 no .
O18 H63A 2.7348 no 1_655
O19 H65 3.0793 no 1_655
O19 H73B 2.7792 no 1_655
O19 H94A 3.4457 no .
O19 H94B 3.3989 no .
O20 H2 2.4269 no .
O20 H4A 2.9361 no .
O20 H6B 3.3275 no .
O20 H17B 2.5669 no .
O20 H27A 3.2830 no .
O20 H55 3.5120 no .
O20 H66 3.4499 no .
O21 H52A 3.1668 no 4_554
O21 H57 2.3061 no 4_454
O21 H58 3.1379 no 4_454
O21 H63A 2.8986 no 4_554
O21 H63B 3.3931 no 4_554
O21 H70 2.5212 no 4_554
O21 H77 2.7514 no .
O21 H94C 2.7248 no 4_454
O22 H3A 2.8127 no .
O22 H27B 2.5720 no .
O22 H34 3.2301 no .
O22 H37B 3.2702 no .
O22 H69 2.6466 no 4_554
O22 H70 2.9421 no 4_554
O22 H76 2.8181 no .
O22 H77 3.3846 no .
O23 H27B 3.4951 no .
O23 H37A 3.3508 no .
O23 H37B 3.5756 no .
O23 H40 2.9909 no 3_755
O23 H41 2.2576 no 3_755
O23 H63B 3.3574 no 4_554
O23 H70 2.7940 no 4_554
O24 H6B 3.1641 no .
O24 H17A 2.6396 no .
O24 H17B 3.1700 no .
O24 H24 2.3095 no .
O24 H67 2.5211 no .
O24 H80 3.5584 no 4_555
O24 H83B 3.5596 no 4_555
O24 H96C 3.1991 no .
O25 H12 2.8076 no 3_756
O25 H49A 2.7562 no 4_555
O25 H49B 3.0585 no 4_555
O25 H67 3.5243 no .
O25 H73A 3.0853 no 4_555
O25 H83A 3.4142 no 4_555
O25 H83B 2.8074 no 4_555
O25 H86 3.0959 no 4_455
O25 H90 3.4150 no 4_555
O26 H6A 3.4158 no .
O26 H20 2.9466 no 1_455
O26 H21 2.4316 no 1_455
O26 H67 2.6985 no .
O26 H86 3.5511 no 4_455
O26 H87 2.9189 no 4_455
N3 H89 3.5732 no 4_555
N5 H42 3.1841 no 3_755
N6 H43 3.4814 no 3_755
C3 H31 3.5253 no 1_455
C4 H65 3.0881 no .
C4 H66 3.1932 no .
C5 H20 3.2751 no 1_455
C5 H66 3.0992 no .
C6 H20 3.3308 no 1_455
C6 H66 3.2580 no .
C8 H51A 3.5444 no 2_645
C8 H89 3.0186 no 4_555
C9 H51B 3.5470 no 2_645
C9 H88 3.4641 no 4_555
C10 H50B 3.3991 no 2_645
C10 H51B 3.3295 no 2_645
C10 H88 3.1710 no 4_555
C10 H89 3.4212 no 4_555
C10 H93C 3.2573 no 1_655
C11 H49A 3.4305 no 2_645
C11 H50B 2.9073 no 2_645
C11 H51A 3.1202 no 2_645
C11 H86 3.3596 no 2_745
C11 H87 3.5282 no 2_745
C11 H89 3.3774 no 4_555
C12 H13 3.3676 no 3_756
C12 H49A 3.0990 no 2_645
C12 H50B 3.5484 no 2_645
C12 H51A 3.2342 no 2_645
C13 H13 2.9811 no 3_756
C13 H49A 3.5624 no 2_645
C13 H51A 3.1085 no 2_645
C13 H89 3.5950 no 4_555
C13 H93A 3.2722 no .
C14 H51A 2.9166 no 2_645
C14 H89 3.0669 no 4_555
C14 H93A 3.3428 no .
C15 H51A 2.7903 no 2_645
C15 H51B 3.3955 no 2_645
C15 H89 2.6083 no 4_555
C16 H50B 3.1667 no 2_645
C16 H51A 2.8665 no 2_645
C16 H51B 3.2375 no 2_645
C16 H88 3.4828 no 4_555
C16 H89 2.8371 no 4_555
C19 H5B 3.5323 no 1_655
C20 H5B 3.1771 no 1_655
C20 H88 3.5866 no 4_555
C21 H67 3.3063 no 1_655
C22 H94A 3.4735 no .
C22 H94B 3.5180 no .
C23 H94B 3.5670 no .
C23 H96B 3.2011 no .
C24 H96B 2.8090 no .
C24 H96C 3.2841 no .
C25 H96B 3.3071 no .
C28 H42 3.3471 no 3_755
C29 H42 3.0583 no 3_755
C30 H5A 3.2439 no 1_655
C30 H42 3.1479 no 3_755
C31 H3B 3.0389 no 1_655
C31 H4B 3.3323 no 1_655
C31 H5A 3.2442 no 1_655
C31 H43 3.5615 no 1_655
C31 H44 3.4833 no 1_655
C32 H3B 3.4454 no 1_655
C32 H4B 3.1100 no 1_655
C33 H4B 3.4983 no 1_655
C35 H42 3.4701 no 3_755
C36 H5A 3.1239 no 1_655
C36 H42 3.3615 no 3_755
C38 H43 3.5893 no 3_755
C39 H51B 3.3129 no 2_645
C39 H58 3.2704 no 2_745
C40 H52B 3.1910 no 2_645
C40 H58 3.1586 no 2_745
C41 H30 3.4305 no 1_455
C41 H37A 3.0613 no 3_755
C42 H30 3.1583 no 1_455
C42 H37A 2.7455 no 3_755
C43 H30 3.1724 no 1_455
C43 H31 2.9111 no 1_455
C43 H37A 3.3433 no 3_755
C43 H59 3.4688 no 4_454
C44 H30 3.4299 no 1_455
C44 H31 2.7319 no 1_455
C46 H44 3.3794 no 3_755
C51 H39 3.2961 no 2_655
C52 H40 3.1183 no 2_655
C55 H50A 3.4482 no 1_655
C55 H78 3.5497 no 4_555
C55 H96A 2.8082 no .
C56 H50A 2.7052 no 1_655
C56 H78 2.8279 no 4_555
C56 H96A 3.1219 no .
C57 H50A 3.0156 no 1_655
C57 H51B 3.2791 no 1_655
C57 H52A 3.2181 no 1_655
C57 H77 3.5128 no 4_555
C57 H78 3.1382 no 4_555
C58 H32 3.5876 no 4_455
C58 H39 3.3449 no 2_755
C58 H51B 3.2845 no 1_655
C59 H39 3.4658 no 2_755
C59 H43 3.2824 no 4_555
C60 H9 3.5949 no 2_755
C62 H50A 2.8105 no 1_655
C62 H78 2.9251 no 4_555
C64 H94A 3.2651 no 1_455
C65 H4A 3.0125 no .
C65 H96A 3.4331 no .
C65 H96C 3.5802 no .
C66 H4A 3.0851 no .
C66 H5B 3.3831 no .
C66 H6B 3.5133 no .
C66 H94A 3.4097 no 1_455
C66 H96A 3.3463 no .
C66 H96C 2.9060 no .
C67 H21 2.8935 no 1_455
C67 H79 2.8107 no 4_555
C67 H80 3.3885 no 4_555
C67 H94A 3.1711 no 1_455
C67 H96C 3.4948 no .
C68 H21 3.3464 no 1_455
C68 H22 3.2775 no 1_455
C68 H79 2.8815 no 4_555
C68 H80 2.9257 no 4_555
C68 H94A 3.4111 no 1_455
C69 H79 2.9961 no 4_555
C69 H80 3.4980 no 4_555
C69 H94A 3.3493 no 1_455
C70 H79 3.0522 no 4_555
C70 H94A 3.0138 no 1_455
C70 H94C 3.4900 no 1_455
C71 H79 3.0197 no 4_555
C71 H94A 2.6889 no 1_455
C72 H79 2.8968 no 4_555
C72 H94A 2.7711 no 1_455
C72 H96C 3.2507 no .
C74 H23 3.1617 no 4_454
C76 H3A 3.4897 no .
C76 H4B 3.5823 no .
C76 H22 3.4766 no 4_454
C76 H23 3.5693 no 4_454
C77 H23 3.3837 no 4_454
C77 H32 2.9242 no 1_455
C77 H33 3.2499 no 1_455
C77 H94C 2.9194 no 4_454
C78 H23 3.5602 no 4_454
C78 H32 3.2883 no 1_455
C78 H33 2.9812 no 1_455
C78 H94C 3.2729 no 4_454
C78 H96A 3.5489 no 4_454
C78 H96B 3.5566 no 4_454
C79 H23 3.3588 no 4_454
C79 H33 2.8365 no 1_455
C79 H96C 3.3439 no 4_454
C80 H23 2.9368 no 4_454
C80 H33 2.9940 no 1_455
C80 H68 3.5364 no 4_454
C81 H23 2.6638 no 4_454
C81 H33 3.2941 no 1_455
C82 H23 2.9251 no 4_454
C82 H32 3.4732 no 1_455
C82 H33 3.4247 no 1_455
C85 H50B 3.5895 no 1_655
C86 H11 2.9365 no 2_755
C86 H22 3.5642 no 4_454
C86 H50B 3.5523 no 1_655
C87 H11 3.1864 no 2_755
C87 H93B 3.2747 no 2_655
C88 H93B 3.3048 no 2_655
C88 H93C 3.3438 no 4_554
C89 H93B 3.1596 no 2_655
C90 H93B 3.0026 no 2_655
C91 H93B 2.9528 no 2_655
C92 H11 3.2479 no 2_755
C92 H93B 3.1015 no 2_655
C93 H10 3.2575 no 1_455
C93 H13 3.3166 no .
C93 H14 3.4883 no .
C93 H88 3.2810 no 4_455
C94 H56 2.9271 no .
C94 H57 3.5531 no .
C94 H63A 3.4813 no 1_655
C94 H77 3.3374 no 4_555
C94 H96B 3.3405 no .
C95 H5B 3.0081 no 1_655
C95 H27A 3.5379 no .
C95 H94A 3.5352 no .
C95 H94B 3.3298 no .
C96 H17B 3.0632 no .
C96 H24 3.1699 no .
C96 H55 3.2535 no .
C96 H66 3.3723 no .
C96 H79 3.4309 no 4_555
C96 H94B 3.1949 no .
H1 O2 2.4971 no .
H2 O20 2.4269 no .
H3A Cl3 3.5816 no .
H3A O6 3.2370 no .
H3A O9 3.2455 no .
H3A O10 3.3567 no .
H3A O11 3.5860 no .
H3A O22 2.8127 no .
H3A C76 3.4897 no .
H3A H76 3.0029 no .
H3B O9 3.1601 no .
H3B C31 3.0389 no 1_455
H3B C32 3.4454 no 1_455
H3B H31 2.6215 no 1_455
H3B H32 3.3544 no 1_455
H4A O20 2.9361 no .
H4A C65 3.0125 no .
H4A C66 3.0851 no .
H4A H65 2.3572 no .
H4A H66 2.5260 no .
H4A H75 3.5172 no .
H4B C31 3.3323 no 1_455
H4B C32 3.1100 no 1_455
H4B C33 3.4983 no 1_455
H4B C76 3.5823 no .
H4B H32 3.2331 no 1_455
H4B H65 2.9895 no .
H5A O2 3.0379 no .
H5A C30 3.2439 no 1_455
H5A C31 3.2442 no 1_455
H5A C36 3.1239 no 1_455
H5A H19 3.1836 no 1_455
H5A H20 3.4356 no 1_455
H5A H30 3.3356 no 1_455
H5A H31 3.3491 no 1_455
H5B C19 3.5323 no 1_455
H5B C20 3.1771 no 1_455
H5B C66 3.3831 no .
H5B C95 3.0081 no 1_455
H5B H19 3.2871 no 1_455
H5B H20 2.6496 no 1_455
H5B H65 3.5608 no .
H5B H66 2.6147 no .
H6A O2 2.9390 no .
H6A O13 2.8178 no .
H6A O26 3.4158 no .
H6A H20 2.7335 no 1_455
H6B O13 2.6854 no .
H6B O20 3.3275 no .
H6B O24 3.1641 no .
H6B C66 3.5133 no .
H6B H20 3.5229 no 1_455
H6B H66 2.5849 no .
H6B H96C 3.2596 no .
H7A Cl1 3.1081 no .
H7A O1 2.6271 no .
H7A O2 2.5622 no .
H7B O1 3.5630 no .
H7B O13 3.2717 no .
H7B O15 2.7501 no .
H7B H89 3.4858 no 4_555
H9 Cl1 3.5461 no 1_655
H9 O3 3.5624 no 1_655
H9 O4 2.4552 no 1_655
H9 C60 3.5949 no 2_745
H9 H59 3.3730 no 2_745
H9 H60 3.3435 no 2_745
H10 O4 3.4294 no 1_655
H10 O17 3.5424 no 1_655
H10 C93 3.2575 no 1_655
H10 H50B 3.3129 no 2_645
H10 H88 3.2895 no 4_555
H10 H93B 3.2237 no 1_655
H10 H93C 2.6584 no 1_655
H11 O16 3.5414 no 3_756
H11 C86 2.9365 no 2_745
H11 C87 3.1864 no 2_745
H11 C92 3.2479 no 2_745
H11 H50B 2.8330 no 2_645
H11 H86 2.5810 no 2_745
H11 H87 2.8281 no 2_745
H11 H93B 3.5972 no 1_655
H12 Cl4 3.1274 no 3_756
H12 O15 2.6178 no 3_756
H12 O16 2.5808 no 3_756
H12 O25 2.8076 no 3_756
H12 H13 3.3617 no 3_756
H12 H49A 3.0823 no 2_645
H12 H86 3.4890 no 2_745
H12 H87 3.1985 no 2_745
H12 H93A 3.3561 no 3_756
H13 O17 3.2876 no .
H13 C12 3.3676 no 3_756
H13 C13 2.9811 no 3_756
H13 C93 3.3166 no .
H13 H12 3.3617 no 3_756
H13 H13 2.7235 no 3_756
H13 H83A 3.5130 no 2_645
H13 H90 3.1498 no 2_645
H13 H93A 2.6231 no .
H14 O1 3.1256 no .
H14 O15 2.9103 no .
H14 O17 3.4489 no .
H14 C93 3.4883 no .
H14 H51A 3.4255 no 2_645
H14 H89 3.5017 no 4_555
H14 H93A 2.7892 no .
H17A Cl4 3.2663 no .
H17A O13 3.0028 no .
H17A O14 3.5092 no .
H17A O15 2.7970 no .
H17A O24 2.6396 no .
H17A H89 3.2353 no 4_555
H17B O13 3.5102 no .
H17B O20 2.5669 no .
H17B O24 3.1700 no .
H17B C96 3.0632 no .
H17B H96B 3.2223 no .
H17B H96C 2.8340 no .
H19 O4 2.9803 no 1_655
H19 H5A 3.1836 no 1_655
H19 H5B 3.2871 no 1_655
H20 O13 3.1663 no 1_655
H20 O26 2.9466 no 1_655
H20 C5 3.2751 no 1_655
H20 C6 3.3308 no 1_655
H20 H5A 3.4356 no 1_655
H20 H5B 2.6496 no 1_655
H20 H6A 2.7335 no 1_655
H20 H6B 3.5229 no 1_655
H21 O13 3.0144 no 1_655
H21 O16 3.2636 no 1_655
H21 O26 2.4316 no 1_655
H21 C67 2.8935 no 1_655
H21 C68 3.3464 no 1_655
H21 H67 2.4455 no 1_655
H21 H68 3.2588 no 1_655
H21 H87 3.5257 no 4_555
H22 C68 3.2775 no 1_655
H22 C76 3.4766 no 4_555
H22 C86 3.5642 no 4_555
H22 H68 3.0375 no 1_655
H22 H94A 3.4264 no .
H23 O14 3.5920 no .
H23 C74 3.1617 no 4_555
H23 C76 3.5693 no 4_555
H23 C77 3.3837 no 4_555
H23 C78 3.5602 no 4_555
H23 C79 3.3588 no 4_555
H23 C80 2.9368 no 4_555
H23 C81 2.6638 no 4_555
H23 C82 2.9251 no 4_555
H23 H80 3.3704 no 4_555
H23 H83B 3.2096 no 4_555
H23 H96B 3.4111 no .
H24 Cl4 3.4594 no .
H24 O13 3.5659 no .
H24 O14 2.7369 no .
H24 O15 3.5558 no .
H24 O24 2.3095 no .
H24 C96 3.1699 no .
H24 H90 3.5204 no 4_555
H24 H96B 2.7897 no .
H24 H96C 2.7699 no .
H27A O6 3.1204 no .
H27A O20 3.2830 no .
H27A C95 3.5379 no .
H27B Cl3 3.4495 no .
H27B O6 2.9833 no .
H27B O11 2.4107 no .
H27B O22 2.5720 no .
H27B O23 3.4951 no .
H29 Cl1 3.3608 no 1_655
H29 O2 3.4626 no 1_655
H29 O3 2.9758 no 1_655
H29 O4 3.0953 no 1_655
H29 H42 3.4621 no 3_755
H29 H43 3.5185 no 3_755
H29 H59 2.9617 no 2_745
H30 O2 2.9011 no 1_655
H30 O3 3.3064 no 1_655
H30 C41 3.4305 no 1_655
H30 C42 3.1583 no 1_655
H30 C43 3.1724 no 1_655
H30 C44 3.4299 no 1_655
H30 H5A 3.3356 no 1_655
H30 H42 3.4930 no 1_655
H30 H42 3.5878 no 3_755
H30 H43 3.5363 no 1_655
H31 O9 3.2903 no 1_655
H31 C3 3.5253 no 1_655
H31 C43 2.9111 no 1_655
H31 C44 2.7319 no 1_655
H31 H3B 2.6215 no 1_655
H31 H5A 3.3491 no 1_655
H31 H37B 3.4054 no 1_655
H31 H43 2.8586 no 1_655
H31 H44 2.5433 no 1_655
H32 O9 3.1582 no 1_655
H32 C58 3.5876 no 4_554
H32 C77 2.9242 no 1_655
H32 C78 3.2883 no 1_655
H32 C82 3.4732 no 1_655
H32 H3B 3.3544 no 1_655
H32 H4B 3.2331 no 1_655
H32 H58 3.5215 no 4_554
H32 H77 2.8514 no 1_655
H32 H78 3.4763 no 1_655
H33 O5 3.4436 no .
H33 C77 3.2499 no 1_655
H33 C78 2.9812 no 1_655
H33 C79 2.8365 no 1_655
H33 C80 2.9940 no 1_655
H33 C81 3.2941 no 1_655
H33 C82 3.4247 no 1_655
H33 H69 3.5563 no 4_554
H33 H78 3.4382 no 1_655
H33 H79 3.2246 no 1_655
H33 H80 3.4433 no 1_655
H34 Cl2 3.5795 no .
H34 O5 3.0055 no .
H34 O6 2.9550 no .
H34 O11 2.9681 no .
H34 O22 3.2301 no .
H34 H69 3.1347 no 4_554
H37A O9 3.3071 no .
H37A O11 2.8425 no .
H37A O23 3.3508 no .
H37A C41 3.0613 no 3_755
H37A C42 2.7455 no 3_755
H37A C43 3.3433 no 3_755
H37A H41 3.2201 no 3_755
H37A H42 2.7014 no 3_755
H37B Cl3 3.2427 no .
H37B O9 2.4614 no .
H37B O11 3.0063 no .
H37B O22 3.2702 no .
H37B O23 3.5756 no .
H37B H31 3.4054 no 1_455
H39 C51 3.2961 no 2_645
H39 C58 3.3449 no 2_745
H39 C59 3.4658 no 2_745
H39 H51A 3.4708 no 2_645
H39 H51B 2.4774 no 2_645
H39 H52B 3.3182 no 2_645
H39 H58 3.0991 no 2_745
H39 H59 3.2949 no 2_745
H40 Cl3 3.5935 no 3_755
H40 O1 3.5206 no .
H40 O3 3.3853 no .
H40 O9 3.5254 no 3_755
H40 O12 2.7073 no 3_755
H40 O23 2.9909 no 3_755
H40 C52 3.1183 no 2_645
H40 H51B 3.2478 no 2_645
H40 H52A 3.0486 no 2_645
H40 H52B 2.4321 no 2_645
H40 H58 2.9272 no 2_745
H41 Cl3 3.4787 no 3_755
H41 O3 3.1593 no .
H41 O11 2.9129 no 3_755
H41 O12 3.2535 no 3_755
H41 O23 2.2576 no 3_755
H41 H37A 3.2201 no 3_755
H42 N5 3.1841 no 3_755
H42 C28 3.3471 no 3_755
H42 C29 3.0583 no 3_755
H42 C30 3.1479 no 3_755
H42 C35 3.4701 no 3_755
H42 C36 3.3615 no 3_755
H42 H29 3.4621 no 3_755
H42 H30 3.4930 no 1_455
H42 H30 3.5878 no 3_755
H42 H37A 2.7014 no 3_755
H43 N6 3.4814 no 3_755
H43 C31 3.5615 no 1_455
H43 C38 3.5893 no 3_755
H43 C59 3.2824 no 4_454
H43 H29 3.5185 no 3_755
H43 H30 3.5363 no 1_455
H43 H31 2.8586 no 1_455
H43 H58 3.1563 no 4_454
H43 H59 2.5203 no 4_454
H44 Cl3 3.5821 no .
H44 O9 2.3010 no .
H44 C31 3.4833 no 1_455
H44 C46 3.3794 no 3_755
H44 H31 2.5433 no 1_455
H44 H58 3.1924 no 4_454
H47 O1 3.4874 no 2_655
H47 O17 2.5999 no 2_655
H48 O18 2.6833 no 1_455
H49A O16 3.3982 no 4_454
H49A O25 2.7562 no 4_454
H49A C11 3.4305 no 2_655
H49A C12 3.0990 no 2_655
H49A C13 3.5624 no 2_655
H49A H12 3.0823 no 2_655
H49B O7 3.3823 no 1_455
H49B O25 3.0585 no 4_454
H49B H85 3.5110 no 1_455
H49B H86 3.3285 no 1_455
H50A O18 3.5127 no 1_455
H50A C55 3.4482 no 1_455
H50A C56 2.7052 no 1_455
H50A C57 3.0156 no 1_455
H50A C62 2.8105 no 1_455
H50A H56 2.6876 no 1_455
H50A H57 3.0198 no 1_455
H50B C10 3.3991 no 2_655
H50B C11 2.9073 no 2_655
H50B C12 3.5484 no 2_655
H50B C16 3.1667 no 2_655
H50B C85 3.5895 no 1_455
H50B C86 3.5523 no 1_455
H50B H10 3.3129 no 2_655
H50B H11 2.8330 no 2_655
H50B H85 3.1454 no 1_455
H50B H86 3.1070 no 1_455
H51A O1 3.3683 no 2_655
H51A C8 3.5444 no 2_655
H51A C11 3.1202 no 2_655
H51A C12 3.2342 no 2_655
H51A C13 3.1085 no 2_655
H51A C14 2.9166 no 2_655
H51A C15 2.7903 no 2_655
H51A C16 2.8665 no 2_655
H51A H14 3.4255 no 2_655
H51A H39 3.4708 no 2_655
H51B C9 3.5470 no 2_655
H51B C10 3.3295 no 2_655
H51B C15 3.3955 no 2_655
H51B C16 3.2375 no 2_655
H51B C39 3.3129 no 2_655
H51B C57 3.2791 no 1_455
H51B C58 3.2845 no 1_455
H51B H39 2.4774 no 2_655
H51B H40 3.2478 no 2_655
H51B H57 3.4917 no 1_455
H51B H58 3.5022 no 1_455
H52A O12 2.7076 no 4_455
H52A O18 3.5873 no 1_455
H52A O21 3.1668 no 4_455
H52A C57 3.2181 no 1_455
H52A H40 3.0486 no 2_655
H52A H57 2.7419 no 1_455
H52B O1 2.7335 no 2_655
H52B O3 3.4700 no 2_655
H52B O12 3.3678 no 4_455
H52B C40 3.1910 no 2_655
H52B H39 3.3182 no 2_655
H52B H40 2.4321 no 2_655
H53A O1 3.4709 no 2_655
H53A O3 2.8842 no 2_655
H53B O1 3.5059 no 2_655
H53B O17 2.6022 no 2_655
H55 Cl2 3.3866 no .
H55 O7 3.2144 no .
H55 O8 2.5267 no .
H55 O20 3.5120 no .
H55 C96 3.2535 no .
H55 H96A 2.3691 no .
H56 O8 3.1777 no .
H56 O18 2.5263 no .
H56 C94 2.9271 no .
H56 H50A 2.6876 no 1_655
H56 H78 2.8102 no 4_555
H56 H94B 2.8818 no .
H56 H94C 2.8322 no .
H56 H96A 2.9673 no .
H57 Cl3 3.3588 no 4_555
H57 O9 3.4497 no 4_555
H57 O10 3.3755 no 4_555
H57 O12 2.7247 no 4_555
H57 O18 3.3936 no .
H57 O21 2.3061 no 4_555
H57 C94 3.5531 no .
H57 H50A 3.0198 no 1_655
H57 H51B 3.4917 no 1_655
H57 H52A 2.7419 no 1_655
H57 H63A 3.4402 no 1_655
H57 H77 3.0217 no 4_555
H57 H78 3.1059 no 4_555
H57 H94C 2.8573 no .
H58 Cl3 3.2076 no 4_555
H58 O9 2.4589 no 4_555
H58 O12 2.9011 no 4_555
H58 O21 3.1379 no 4_555
H58 C39 3.2704 no 2_755
H58 C40 3.1586 no 2_755
H58 H32 3.5215 no 4_455
H58 H39 3.0991 no 2_755
H58 H40 2.9272 no 2_755
H58 H43 3.1563 no 4_555
H58 H44 3.1924 no 4_555
H58 H51B 3.5022 no 1_655
H59 C43 3.4688 no 4_555
H59 H9 3.3730 no 2_755
H59 H29 2.9617 no 2_755
H59 H39 3.2949 no 2_755
H59 H43 2.5203 no 4_555
H60 Cl1 3.4897 no 2_655
H60 O3 2.3805 no 2_655
H60 O4 3.5983 no 2_655
H60 H9 3.3435 no 2_755
H63A O12 2.7828 no 4_455
H63A O18 2.7348 no 1_455
H63A O21 2.8986 no 4_455
H63A C94 3.4813 no 1_455
H63A H57 3.4402 no 1_455
H63A H94A 3.5724 no 1_455
H63A H94C 3.4283 no 1_455
H63B O12 2.9633 no 4_455
H63B O21 3.3931 no 4_455
H63B O23 3.3574 no 4_455
H65 O19 3.0793 no 1_455
H65 C4 3.0881 no .
H65 H4A 2.3572 no .
H65 H4B 2.9895 no .
H65 H5B 3.5608 no .
H66 O13 3.5575 no .
H66 O20 3.4499 no .
H66 C4 3.1932 no .
H66 C5 3.0992 no .
H66 C6 3.2580 no .
H66 C96 3.3723 no .
H66 H4A 2.5260 no .
H66 H5B 2.6147 no .
H66 H6B 2.5849 no .
H66 H96A 3.5110 no .
H66 H96C 2.7357 no .
H67 Cl4 3.0885 no .
H67 O13 2.4504 no .
H67 O14 2.9352 no .
H67 O16 3.4399 no .
H67 O24 2.5211 no .
H67 O25 3.5243 no .
H67 O26 2.6985 no .
H67 C21 3.3063 no 1_455
H67 H21 2.4455 no 1_455
H67 H79 3.2893 no 4_555
H67 H80 3.5084 no 4_555
H67 H96C 3.3424 no .
H68 Cl2 3.4877 no 4_455
H68 O5 3.2813 no 4_455
H68 O7 2.7492 no 4_455
H68 O14 3.5104 no .
H68 C80 3.5364 no 4_555
H68 H21 3.2588 no 1_455
H68 H22 3.0375 no 1_455
H68 H79 3.4177 no 4_555
H68 H80 2.7439 no 4_555
H69 Cl2 3.2387 no 4_455
H69 O5 3.0514 no 4_455
H69 O6 2.8140 no 4_455
H69 O7 3.3287 no 4_455
H69 O10 2.8687 no 4_455
H69 O11 3.3787 no 4_455
H69 O22 2.6466 no 4_455
H69 H33 3.5563 no 4_455
H69 H34 3.1347 no 4_455
H69 H76 3.2428 no 4_455
H69 H79 3.5699 no 4_555
H70 Cl3 2.9660 no 4_455
H70 O10 2.8447 no 4_455
H70 O11 2.9625 no 4_455
H70 O12 2.6831 no 4_455
H70 O21 2.5212 no 4_455
H70 O22 2.9421 no 4_455
H70 O23 2.7940 no 4_455
H70 H94A 3.5249 no 1_455
H73A O5 3.2514 no 1_455
H73A O14 2.8737 no 4_454
H73A O25 3.0853 no 4_454
H73B O5 2.7391 no 1_455
H73B O19 2.7792 no 1_455
H75 Cl2 3.0525 no .
H75 O6 2.7790 no .
H75 O7 2.6710 no .
H75 O8 3.2520 no .
H75 H4A 3.5172 no .
H76 O6 2.7771 no .
H76 O7 3.5134 no .
H76 O10 2.5381 no .
H76 O22 2.8181 no .
H76 H3A 3.0029 no .
H76 H69 3.2428 no 4_554
H77 Cl3 3.3696 no .
H77 O9 3.5709 no .
H77 O10 2.2980 no .
H77 O21 2.7514 no .
H77 O22 3.3846 no .
H77 C57 3.5128 no 4_454
H77 C94 3.3374 no 4_454
H77 H32 2.8514 no 1_455
H77 H57 3.0217 no 4_454
H77 H94B 3.5541 no 4_454
H77 H94C 2.4168 no 4_454
H78 C55 3.5497 no 4_454
H78 C56 2.8279 no 4_454
H78 C57 3.1382 no 4_454
H78 C62 2.9251 no 4_454
H78 H32 3.4763 no 1_455
H78 H33 3.4382 no 1_455
H78 H56 2.8102 no 4_454
H78 H57 3.1059 no 4_454
H78 H94B 3.4444 no 4_454
H78 H94C 3.0757 no 4_454
H78 H96A 3.1255 no 4_454
H78 H96B 3.4593 no 4_454
H79 C67 2.8107 no 4_454
H79 C68 2.8815 no 4_454
H79 C69 2.9961 no 4_454
H79 C70 3.0522 no 4_454
H79 C71 3.0197 no 4_454
H79 C72 2.8968 no 4_454
H79 C96 3.4309 no 4_454
H79 H33 3.2246 no 1_455
H79 H67 3.2893 no 4_454
H79 H68 3.4177 no 4_454
H79 H69 3.5699 no 4_454
H79 H96A 3.2373 no 4_454
H79 H96B 3.5896 no 4_454
H79 H96C 2.9381 no 4_454
H80 O5 3.0655 no 1_455
H80 O14 2.8851 no 4_454
H80 O24 3.5584 no 4_454
H80 C67 3.3885 no 4_454
H80 C68 2.9257 no 4_454
H80 C69 3.4980 no 4_454
H80 H23 3.3704 no 4_454
H80 H33 3.4433 no 1_455
H80 H67 3.5084 no 4_454
H80 H68 2.7439 no 4_454
H83A O17 2.9791 no 2_655
H83A O25 3.4142 no 4_454
H83A H13 3.5130 no 2_655
H83B Cl4 3.4742 no 4_454
H83B O14 2.5384 no 4_454
H83B O15 3.5659 no 4_454
H83B O24 3.5596 no 4_454
H83B O25 2.8074 no 4_454
H83B H23 3.2096 no 4_454
H85 O7 2.8656 no .
H85 H49B 3.5110 no 1_655
H85 H50B 3.1454 no 1_655
H86 O16 2.5066 no 4_554
H86 O25 3.0959 no 4_554
H86 O26 3.5511 no 4_554
H86 C11 3.3596 no 2_755
H86 H11 2.5810 no 2_755
H86 H12 3.4890 no 2_755
H86 H49B 3.3285 no 1_655
H86 H50B 3.1070 no 1_655
H87 O16 2.7355 no 4_554
H87 O26 2.9189 no 4_554
H87 C11 3.5282 no 2_755
H87 H11 2.8281 no 2_755
H87 H12 3.1985 no 2_755
H87 H21 3.5257 no 4_454
H87 H93A 3.4116 no 4_554
H87 H93C 3.5021 no 4_554
H88 C9 3.4641 no 4_454
H88 C10 3.1710 no 4_454
H88 C16 3.4828 no 4_454
H88 C20 3.5866 no 4_454
H88 C93 3.2810 no 4_554
H88 H10 3.2895 no 4_454
H88 H93A 3.4969 no 4_554
H88 H93B 3.3729 no 4_554
H88 H93C 2.5331 no 4_554
H89 O15 3.3573 no 4_454
H89 N3 3.5732 no 4_454
H89 C8 3.0186 no 4_454
H89 C10 3.4212 no 4_454
H89 C11 3.3774 no 4_454
H89 C13 3.5950 no 4_454
H89 C14 3.0669 no 4_454
H89 C15 2.6083 no 4_454
H89 C16 2.8371 no 4_454
H89 H7B 3.4858 no 4_454
H89 H14 3.5017 no 4_454
H89 H17A 3.2353 no 4_454
H90 Cl4 3.4204 no 4_454
H90 O14 3.2383 no 4_454
H90 O15 2.5772 no 4_454
H90 O25 3.4150 no 4_454
H90 H13 3.1498 no 2_655
H90 H24 3.5204 no 4_454
H90 H93B 3.4726 no 2_655
H93A C13 3.2722 no .
H93A C14 3.3428 no .
H93A H12 3.3561 no 3_756
H93A H13 2.6231 no .
H93A H14 2.7892 no .
H93A H87 3.4116 no 4_455
H93A H88 3.4969 no 4_455
H93B C87 3.2747 no 2_645
H93B C88 3.3048 no 2_645
H93B C89 3.1596 no 2_645
H93B C90 3.0026 no 2_645
H93B C91 2.9528 no 2_645
H93B C92 3.1015 no 2_645
H93B H10 3.2237 no 1_455
H93B H11 3.5972 no 1_455
H93B H88 3.3729 no 4_455
H93B H90 3.4726 no 2_645
H93C O1 3.4352 no .
H93C O4 2.8059 no .
H93C C10 3.2573 no 1_455
H93C C88 3.3438 no 4_455
H93C H10 2.6584 no 1_455
H93C H87 3.5021 no 4_455
H93C H88 2.5331 no 4_455
H94A O19 3.4457 no .
H94A C22 3.4735 no .
H94A C64 3.2651 no 1_655
H94A C66 3.4097 no 1_655
H94A C67 3.1711 no 1_655
H94A C68 3.4111 no 1_655
H94A C69 3.3493 no 1_655
H94A C70 3.0138 no 1_655
H94A C71 2.6889 no 1_655
H94A C72 2.7711 no 1_655
H94A C95 3.5352 no .
H94A H22 3.4264 no .
H94A H63A 3.5724 no 1_655
H94A H70 3.5249 no 1_655
H94B O8 3.5991 no .
H94B O19 3.3989 no .
H94B C22 3.5180 no .
H94B C23 3.5670 no .
H94B C95 3.3298 no .
H94B C96 3.1949 no .
H94B H56 2.8818 no .
H94B H77 3.5541 no 4_555
H94B H78 3.4444 no 4_555
H94B H96A 3.2300 no .
H94B H96B 2.3803 no .
H94C O10 3.1410 no 4_555
H94C O21 2.7248 no 4_555
H94C C70 3.4900 no 1_655
H94C C77 2.9194 no 4_555
H94C C78 3.2729 no 4_555
H94C H56 2.8322 no .
H94C H57 2.8573 no .
H94C H63A 3.4283 no 1_655
H94C H77 2.4168 no 4_555
H94C H78 3.0757 no 4_555
H96A O8 3.0436 no .
H96A C55 2.8082 no .
H96A C56 3.1219 no .
H96A C65 3.4331 no .
H96A C66 3.3463 no .
H96A C78 3.5489 no 4_555
H96A H55 2.3691 no .
H96A H56 2.9673 no .
H96A H66 3.5110 no .
H96A H78 3.1255 no 4_555
H96A H79 3.2373 no 4_555
H96A H94B 3.2300 no .
H96B O8 3.4472 no .
H96B C23 3.2011 no .
H96B C24 2.8090 no .
H96B C25 3.3071 no .
H96B C78 3.5566 no 4_555
H96B C94 3.3405 no .
H96B H17B 3.2223 no .
H96B H23 3.4111 no .
H96B H24 2.7897 no .
H96B H78 3.4593 no 4_555
H96B H79 3.5896 no 4_555
H96B H94B 2.3803 no .
H96C O24 3.1991 no .
H96C C24 3.2841 no .
H96C C65 3.5802 no .
H96C C66 2.9060 no .
H96C C67 3.4948 no .
H96C C72 3.2507 no .
H96C C79 3.3439 no 4_555
H96C H6B 3.2596 no .
H96C H17B 2.8340 no .
H96C H24 2.7699 no .
H96C H66 2.7357 no .
H96C H67 3.3424 no .
H96C H79 2.9381 no 4_555

loop_
_geom_torsion_atom_site_label_1
_geom_torsion_atom_site_label_2
_geom_torsion_atom_site_label_3
_geom_torsion_atom_site_label_4
_geom_torsion
_geom_torsion_publ_flag
N1 Zn1 N2 C2 4.01(14) no
N1 Zn1 N2 C27 124.45(15) no
N1 Zn1 N2 C37 -120.24(16) no
N2 Zn1 N1 C1 23.96(14) no
N2 Zn1 N1 C7 141.45(16) no
N2 Zn1 N1 C17 -98.95(16) no
N1 Zn1 N3 C8 13.73(17) no
N1 Zn1 N3 C9 -160.9(3) no
N3 Zn1 N1 C1 -144.12(16) no
N3 Zn1 N1 C7 -26.63(14) no
N3 Zn1 N1 C17 92.96(16) no
N1 Zn1 N4 C18 -1.11(18) no
N1 Zn1 N4 C19 170.8(3) no
N4 Zn1 N1 C1 129.80(16) no
N4 Zn1 N1 C7 -112.71(16) no
N4 Zn1 N1 C17 6.89(15) no
N1 Zn1 N5 C28 -13.6(4) no
N1 Zn1 N5 C29 153.84(18) no
N5 Zn1 N1 C1 64.7(3) no
N5 Zn1 N1 C7 -177.82(16) no
N5 Zn1 N1 C17 -58.2(3) no
N1 Zn1 N6 C38 86.26(19) no
N1 Zn1 N6 C39 -83.4(3) no
N6 Zn1 N1 C1 -54.42(15) no
N6 Zn1 N1 C7 63.08(15) no
N6 Zn1 N1 C17 -177.33(15) no
N2 Zn1 N3 C8 -19.1(4) no
N2 Zn1 N3 C9 166.2(2) no
N3 Zn1 N2 C2 36.7(4) no
N3 Zn1 N2 C27 157.2(2) no
N3 Zn1 N2 C37 -87.5(3) no
N2 Zn1 N4 C18 77.4(2) no
N2 Zn1 N4 C19 -110.7(2) no
N4 Zn1 N2 C2 -73.25(16) no
N4 Zn1 N2 C27 47.18(17) no
N4 Zn1 N2 C37 162.50(14) no
N2 Zn1 N5 C28 27.82(16) no
N2 Zn1 N5 C29 -164.7(3) no
N5 Zn1 N2 C2 -157.51(16) no
N5 Zn1 N2 C27 -37.08(14) no
N5 Zn1 N2 C37 78.24(15) no
N2 Zn1 N6 C38 6.07(18) no
N2 Zn1 N6 C39 -163.5(3) no
N6 Zn1 N2 C2 101.57(16) no
N6 Zn1 N2 C27 -137.99(16) no
N6 Zn1 N2 C37 -22.68(14) no
N3 Zn1 N4 C18 -81.80(19) no
N3 Zn1 N4 C19 90.1(3) no
N4 Zn1 N3 C8 94.38(18) no
N4 Zn1 N3 C9 -80.3(2) no
N3 Zn1 N5 C28 -158.60(15) no
N3 Zn1 N5 C29 8.9(3) no
N5 Zn1 N3 C8 177.70(14) no
N5 Zn1 N3 C9 3.0(3) no
N3 Zn1 N6 C38 166.16(19) no
N3 Zn1 N6 C39 -3.5(3) no
N6 Zn1 N3 C8 -82.02(18) no
N6 Zn1 N3 C9 103.3(2) no
N4 Zn1 N5 C28 -76.98(18) no
N4 Zn1 N5 C29 90.5(2) no
N5 Zn1 N4 C18 153.44(19) no
N5 Zn1 N4 C19 -34.6(2) no
N5 Zn1 N6 C38 -69.05(19) no
N5 Zn1 N6 C39 121.3(2) no
N6 Zn1 N5 C28 104.97(17) no
N6 Zn1 N5 C29 -87.6(2) no
N7 Zn2 N8 C48 -22.88(14) no
N7 Zn2 N8 C73 -140.44(17) no
N7 Zn2 N8 C83 99.69(16) no
N8 Zn2 N7 C47 -7.44(15) no
N8 Zn2 N7 C53 -125.46(15) no
N8 Zn2 N7 C63 116.90(16) no
N7 Zn2 N9 C54 -20.17(17) no
N7 Zn2 N9 C55 159.6(3) no
N9 Zn2 N7 C47 153.01(17) no
N9 Zn2 N7 C53 34.99(14) no
N9 Zn2 N7 C63 -82.65(16) no
N7 Zn2 N10 C64 -15.94(19) no
N7 Zn2 N10 C65 -178.6(3) no
N10 Zn2 N7 C47 -118.74(17) no
N10 Zn2 N7 C53 123.24(16) no
N10 Zn2 N7 C63 5.60(15) no
N7 Zn2 N11 C74 30.2(4) no
N7 Zn2 N11 C75 -161.12(19) no
N11 Zn2 N7 C47 -44.6(4) no
N11 Zn2 N7 C53 -162.7(2) no
N11 Zn2 N7 C63 79.7(3) no
N7 Zn2 N12 C84 -72.1(2) no
N7 Zn2 N12 C85 110.2(2) no
N12 Zn2 N7 C47 69.94(17) no
N12 Zn2 N7 C53 -48.09(16) no
N12 Zn2 N7 C63 -165.72(14) no
N8 Zn2 N9 C54 21.3(4) no
N8 Zn2 N9 C55 -158.97(19) no
N9 Zn2 N8 C48 -63.6(3) no
N9 Zn2 N8 C73 178.87(16) no
N9 Zn2 N8 C83 59.0(3) no
N8 Zn2 N10 C64 -92.7(2) no
N8 Zn2 N10 C65 104.6(3) no
N10 Zn2 N8 C48 53.75(16) no
N10 Zn2 N8 C73 -63.81(17) no
N10 Zn2 N8 C83 176.32(14) no
N8 Zn2 N11 C74 -7.15(19) no
N8 Zn2 N11 C75 161.5(3) no
N11 Zn2 N8 C48 142.40(16) no
N11 Zn2 N8 C73 24.84(16) no
N11 Zn2 N8 C83 -95.03(17) no
N8 Zn2 N12 C84 5.53(18) no
N8 Zn2 N12 C85 -172.2(3) no
N12 Zn2 N8 C48 -130.37(16) no
N12 Zn2 N8 C73 112.06(17) no
N12 Zn2 N8 C83 -7.81(15) no
N9 Zn2 N10 C64 60.9(2) no
N9 Zn2 N10 C65 -101.8(3) no
N10 Zn2 N9 C54 -101.43(19) no
N10 Zn2 N9 C55 78.3(3) no
N9 Zn2 N11 C74 -171.35(16) no
N9 Zn2 N11 C75 -2.7(3) no
N11 Zn2 N9 C54 168.82(16) no
N11 Zn2 N9 C55 -11.4(3) no
N9 Zn2 N12 C84 -147.1(2) no
N9 Zn2 N12 C85 35.2(3) no
N12 Zn2 N9 C54 86.48(19) no
N12 Zn2 N9 C55 -93.8(3) no
N10 Zn2 N11 C74 101.9(2) no
N10 Zn2 N11 C75 -89.4(3) no
N11 Zn2 N10 C64 -172.5(2) no
N11 Zn2 N10 C65 24.8(3) no
N11 Zn2 N12 C84 85.7(2) no
N11 Zn2 N12 C85 -92.0(3) no
N12 Zn2 N11 C74 -88.3(2) no
N12 Zn2 N11 C75 80.4(3) no
O9 Cl3 O10 O21 -108.4(3) no
O9 Cl3 O10 O22 102.5(3) no
O9 Cl3 O11 O22 -103.9(3) no
O9 Cl3 O11 O23 100.7(3) no
O9 Cl3 O12 O21 107.5(3) no
O9 Cl3 O12 O23 -105.6(3) no
O9 Cl3 O21 O10 99.8(4) no
O9 Cl3 O21 O12 -93.2(4) no
O9 Cl3 O22 O10 -98.2(5) no
O9 Cl3 O22 O11 102.3(4) no
O9 Cl3 O23 O11 -98.7(11) no
O9 Cl3 O23 O12 100.4(7) no
O10 Cl3 O11 O22 16.8(4) no
O10 Cl3 O11 O23 -138.5(4) no
O11 Cl3 O10 O21 130.1(3) no
O11 Cl3 O10 O22 -19.0(4) no
O10 Cl3 O12 O21 -12.2(4) no
O10 Cl3 O12 O23 134.7(3) no
O12 Cl3 O10 O21 10.5(3) no
O12 Cl3 O10 O22 -138.6(3) no
O10 Cl3 O21 O10 0.0(3) no
O10 Cl3 O21 O12 167.0(6) no
O21 Cl3 O10 O21 0.0(5) no
O21 Cl3 O10 O22 -149.1(6) no
O10 Cl3 O22 O10 -0.0(4) no
O10 Cl3 O22 O11 -159.5(8) no
O22 Cl3 O10 O21 149.1(8) no
O22 Cl3 O10 O22 -0.0(7) no
O10 Cl3 O23 O11 69(2) no
O10 Cl3 O23 O12 -91.5(15) no
O23 Cl3 O10 O21 83.3(19) no
O23 Cl3 O10 O22 -65.8(19) no
O11 Cl3 O12 O21 -132.2(3) no
O11 Cl3 O12 O23 14.7(3) no
O12 Cl3 O11 O22 137.3(3) no
O12 Cl3 O11 O23 -18.1(4) no
O11 Cl3 O21 O10 -90.6(6) no
O11 Cl3 O21 O12 76.4(7) no
O21 Cl3 O11 O22 86.2(7) no
O21 Cl3 O11 O23 -69.2(7) no
O11 Cl3 O22 O10 159.5(7) no
O11 Cl3 O22 O11 -0.0(3) no
O22 Cl3 O11 O22 -0.0(6) no
O22 Cl3 O11 O23 -155.4(7) no
O11 Cl3 O23 O11 -0.0(4) no
O11 Cl3 O23 O12 -160.9(16) no
O23 Cl3 O11 O22 155.4(16) no
O23 Cl3 O11 O23 -0.0(15) no
O12 Cl3 O21 O10 -167.0(6) no
O12 Cl3 O21 O12 -0.0(3) no
O21 Cl3 O12 O21 -0.0(5) no
O21 Cl3 O12 O23 147.0(6) no
O12 Cl3 O22 O10 74.5(9) no
O12 Cl3 O22 O11 -85.0(8) no
O22 Cl3 O12 O21 -65.4(9) no
O22 Cl3 O12 O23 81.6(9) no
O12 Cl3 O23 O11 160.9(16) no
O12 Cl3 O23 O12 0.0(3) no
O23 Cl3 O12 O21 -147.0(13) no
O23 Cl3 O12 O23 0.0(12) no
O21 Cl3 O22 O10 28.3(7) no
O21 Cl3 O22 O11 -131.1(5) no
O22 Cl3 O21 O10 -24.8(7) no
O22 Cl3 O21 O12 142.2(7) no
O21 Cl3 O23 O11 135.3(10) no
O21 Cl3 O23 O12 -25.5(10) no
O23 Cl3 O21 O10 -136.3(12) no
O23 Cl3 O21 O12 30.6(13) no
O22 Cl3 O23 O11 22.1(14) no
O22 Cl3 O23 O12 -138.8(6) no
O23 Cl3 O22 O10 141.0(13) no
O23 Cl3 O22 O11 -18.4(13) no
O13 Cl4 O14 O24 -24.9(5) no
O13 Cl4 O14 O25 142.4(4) no
O14 Cl4 O13 O24 21.3(4) no
O14 Cl4 O13 O26 -128.0(4) no
O15 Cl4 O13 O24 -100.4(3) no
O15 Cl4 O13 O26 110.3(3) no
O13 Cl4 O16 O25 -146.3(4) no
O13 Cl4 O16 O26 8.0(4) no
O16 Cl4 O13 O24 139.4(4) no
O16 Cl4 O13 O26 -9.9(5) no
O13 Cl4 O24 O13 0.0(4) no
O13 Cl4 O24 O14 153.3(8) no
O24 Cl4 O13 O24 0.0(7) no
O24 Cl4 O13 O26 -149.3(8) no
O13 Cl4 O25 O14 -86.9(14) no
O13 Cl4 O25 O16 63.5(17) no
O25 Cl4 O13 O24 94.0(15) no
O25 Cl4 O13 O26 -55.3(16) no
O13 Cl4 O26 O13 0.0(4) no
O13 Cl4 O26 O16 -169.7(10) no
O26 Cl4 O13 O24 149.3(10) no
O26 Cl4 O13 O26 -0.0(9) no
O15 Cl4 O14 O24 94.1(3) no
O15 Cl4 O14 O25 -98.6(3) no
O14 Cl4 O16 O25 -28.0(5) no
O14 Cl4 O16 O26 126.2(3) no
O16 Cl4 O14 O24 -144.6(4) no
O16 Cl4 O14 O25 22.7(4) no
O14 Cl4 O24 O13 -153.3(8) no
O14 Cl4 O24 O14 -0.0(3) no
O24 Cl4 O14 O24 -0.0(8) no
O24 Cl4 O14 O25 167.3(8) no
O14 Cl4 O25 O14 0.0(3) no
O14 Cl4 O25 O16 150.5(11) no
O25 Cl4 O14 O24 -167.3(10) no
O25 Cl4 O14 O25 0.0(9) no
O14 Cl4 O26 O13 76.7(10) no
O14 Cl4 O26 O16 -93.0(8) no
O26 Cl4 O14 O24 -72.9(10) no
O26 Cl4 O14 O25 94.4(9) no
O15 Cl4 O16 O25 94.7(3) no
O15 Cl4 O16 O26 -111.1(3) no
O15 Cl4 O24 O13 101.7(4) no
O15 Cl4 O24 O14 -105.0(5) no
O15 Cl4 O25 O14 107.3(4) no
O15 Cl4 O25 O16 -102.2(8) no
O15 Cl4 O26 O13 -89.7(7) no
O15 Cl4 O26 O16 100.6(5) no
O16 Cl4 O24 O13 -88.7(11) no
O16 Cl4 O24 O14 64.6(12) no
O24 Cl4 O16 O25 -74.7(12) no
O24 Cl4 O16 O26 79.5(11) no
O16 Cl4 O25 O14 -150.5(11) no
O16 Cl4 O25 O16 0.0(4) no
O25 Cl4 O16 O25 0.0(11) no
O25 Cl4 O16 O26 154.3(12) no
O16 Cl4 O26 O13 169.7(9) no
O16 Cl4 O26 O16 -0.0(3) no
O26 Cl4 O16 O25 -154.3(8) no
O26 Cl4 O16 O26 0.0(7) no
O24 Cl4 O25 O14 -10.6(10) no
O24 Cl4 O25 O16 139.9(8) no
O25 Cl4 O24 O13 -140.6(9) no
O25 Cl4 O24 O14 12.6(12) no
O24 Cl4 O26 O13 27.8(10) no
O24 Cl4 O26 O16 -141.9(7) no
O26 Cl4 O24 O13 -22.4(8) no
O26 Cl4 O24 O14 130.9(8) no
O25 Cl4 O26 O13 149.7(10) no
O25 Cl4 O26 O16 -20.0(10) no
O26 Cl4 O25 O14 -126.0(8) no
O26 Cl4 O25 O16 24.5(12) no
Cl3 O10 O21 Cl3 0.00(5) no
Cl3 O10 O21 O12 -13.6(7) no
Cl3 O10 O22 Cl3 -0.00(5) no
Cl3 O10 O22 O11 20.9(8) no
O21 O10 O22 Cl3 -30.7(8) no
O21 O10 O22 O11 -9.7(15) no
O22 O10 O21 Cl3 31.8(9) no
O22 O10 O21 O12 18.3(13) no
Cl3 O11 O22 Cl3 -0.00(5) no
Cl3 O11 O22 O10 -21.6(8) no
Cl3 O11 O23 Cl3 0.00(4) no
Cl3 O11 O23 O12 19.7(18) no
O22 O11 O23 Cl3 -23.9(16) no
O22 O11 O23 O12 -4(4) no
O23 O11 O22 Cl3 25.6(18) no
O23 O11 O22 O10 4(3) no
Cl3 O12 O21 Cl3 -0.00(4) no
Cl3 O12 O21 O10 12.6(6) no
Cl3 O12 O23 Cl3 -0.00(4) no
Cl3 O12 O23 O11 -21.3(19) no
O21 O12 O23 Cl3 33.6(13) no
O21 O12 O23 O11 12(3) no
O23 O12 O21 Cl3 -30.6(14) no
O23 O12 O21 O10 -17.9(17) no
Cl4 O13 O24 Cl4 0.00(4) no
Cl4 O13 O24 O14 -27.0(8) no
Cl4 O13 O26 Cl4 0.00(4) no
Cl4 O13 O26 O16 9.8(9) no
O24 O13 O26 Cl4 -31.7(11) no
O24 O13 O26 O16 -21.9(18) no
O26 O13 O24 Cl4 34.4(12) no
O26 O13 O24 O14 7.4(17) no
Cl4 O14 O24 Cl4 0.00(4) no
Cl4 O14 O24 O13 24.8(7) no
Cl4 O14 O25 Cl4 -0.00(4) no
Cl4 O14 O25 O16 -32.6(12) no
O24 O14 O25 Cl4 13.1(12) no
O24 O14 O25 O16 -19(3) no
O25 O14 O24 Cl4 -11.7(11) no
O25 O14 O24 O13 13.1(16) no
Cl4 O16 O25 Cl4 0.00(4) no
Cl4 O16 O25 O14 30.2(11) no
Cl4 O16 O26 Cl4 0.00(4) no
Cl4 O16 O26 O13 -10.6(10) no
O25 O16 O26 Cl4 25.8(13) no
O25 O16 O26 O13 15(2) no
O26 O16 O25 Cl4 -24.7(12) no
O26 O16 O25 O14 5(3) no
Zn1 N1 C1 C2 -48.1(3) no
Zn1 N1 C1 C6 -174.53(17) no
Zn1 N1 C7 C8 36.2(3) no
Zn1 N1 C17 C18 -11.6(3) no
C1 N1 C7 C8 150.1(3) no
C7 N1 C1 C2 -161.4(3) no
C7 N1 C1 C6 72.2(3) no
C1 N1 C17 C18 -129.9(3) no
C17 N1 C1 C2 72.8(3) no
C17 N1 C1 C6 -53.6(4) no
C7 N1 C17 C18 104.3(3) no
C17 N1 C7 C8 -82.9(3) no
Zn1 N2 C2 C1 -31.4(3) no
Zn1 N2 C2 C3 -157.82(17) no
Zn1 N2 C27 C28 41.9(3) no
Zn1 N2 C37 C38 36.6(3) no
C2 N2 C27 C28 160.5(3) no
C27 N2 C2 C1 -147.0(3) no
C27 N2 C2 C3 86.6(3) no
C2 N2 C37 C38 -84.3(3) no
C37 N2 C2 C1 87.5(3) no
C37 N2 C2 C3 -38.9(4) no
C27 N2 C37 C38 148.7(3) no
C37 N2 C27 C28 -71.1(3) no
Zn1 N3 C8 C7 3.4(4) no
Zn1 N3 C8 C15 -177.21(19) no
Zn1 N3 C9 C10 173.7(2) no
C8 N3 C9 C10 -0.6(5) no
C9 N3 C8 C7 178.4(3) no
C9 N3 C8 C15 -2.2(5) no
Zn1 N4 C18 C17 -5.2(4) no
Zn1 N4 C18 C25 176.58(19) no
Zn1 N4 C19 C20 -172.9(2) no
C18 N4 C19 C20 -1.4(5) no
C19 N4 C18 C17 -177.6(3) no
C19 N4 C18 C25 4.2(5) no
Zn1 N5 C28 C27 -11.8(4) no
Zn1 N5 C28 C35 167.0(2) no
Zn1 N5 C29 C30 -166.4(2) no
C28 N5 C29 C30 0.4(5) no
C29 N5 C28 C27 179.5(3) no
C29 N5 C28 C35 -1.7(5) no
Zn1 N6 C38 C37 12.9(4) no
Zn1 N6 C38 C45 -169.1(2) no
Zn1 N6 C39 C40 166.0(2) no
C38 N6 C39 C40 -3.1(5) no
C39 N6 C38 C37 -176.6(3) no
C39 N6 C38 C45 1.3(5) no
Zn2 N7 C47 C48 36.3(3) no
Zn2 N7 C47 C52 163.82(17) no
Zn2 N7 C53 C54 -45.7(3) no
Zn2 N7 C63 C64 3.9(4) no
C47 N7 C53 C54 -162.0(3) no
C53 N7 C47 C48 150.1(3) no
C53 N7 C47 C52 -82.4(3) no
C47 N7 C63 C64 124.3(3) no
C63 N7 C47 C48 -83.8(3) no
C63 N7 C47 C52 43.7(4) no
C53 N7 C63 C64 -109.5(3) no
C63 N7 C53 C54 69.8(4) no
Zn2 N8 C48 C47 49.8(3) no
Zn2 N8 C48 C49 176.47(17) no
Zn2 N8 C73 C74 -38.9(3) no
Zn2 N8 C83 C84 9.4(3) no
C48 N8 C73 C74 -153.5(3) no
C73 N8 C48 C47 164.0(3) no
C73 N8 C48 C49 -69.4(4) no
C48 N8 C83 C84 127.8(3) no
C83 N8 C48 C47 -70.5(3) no
C83 N8 C48 C49 56.1(4) no
C73 N8 C83 C84 -107.0(3) no
C83 N8 C73 C74 79.9(4) no
Zn2 N9 C54 C53 -0.1(4) no
Zn2 N9 C54 C61 -177.7(2) no
Zn2 N9 C55 C56 179.8(2) no
C54 N9 C55 C56 -0.5(5) no
C55 N9 C54 C53 -179.9(3) no
C55 N9 C54 C61 2.6(5) no
Zn2 N10 C64 C63 23.2(4) no
Zn2 N10 C64 C71 -161.5(2) no
Zn2 N10 C65 C66 160.8(3) no
C64 N10 C65 C66 -1.1(6) no
C65 N10 C64 C63 -173.3(3) no
C65 N10 C64 C71 2.1(5) no
Zn2 N11 C74 C73 -13.2(4) no
Zn2 N11 C74 C81 168.2(2) no
Zn2 N11 C75 C76 -167.7(3) no
C74 N11 C75 C76 0.4(6) no
C75 N11 C74 C73 177.4(3) no
C75 N11 C74 C81 -1.2(5) no
Zn2 N12 C84 C83 -1.8(4) no
Zn2 N12 C84 C91 178.00(19) no
Zn2 N12 C85 C86 179.4(2) no
C84 N12 C85 C86 1.8(5) no
C85 N12 C84 C83 176.1(3) no
C85 N12 C84 C91 -4.1(5) no
N1 C1 C2 N2 54.3(3) no
N1 C1 C2 C3 -177.7(3) no
N1 C1 C6 C5 175.9(3) no
C2 C1 C6 C5 51.4(4) no
C6 C1 C2 N2 -178.5(3) no
C6 C1 C2 C3 -50.6(4) no
N2 C2 C3 C4 -179.9(3) no
C1 C2 C3 C4 54.6(4) no
C2 C3 C4 C5 -59.5(4) no
C3 C4 C5 C6 60.3(4) no
C4 C5 C6 C1 -56.4(4) no
N1 C7 C8 N3 -28.4(4) no
N1 C7 C8 C15 152.2(3) no
N3 C8 C15 C14 -175.4(3) no
N3 C8 C15 C16 3.6(5) no
C7 C8 C15 C14 4.0(5) no
C7 C8 C15 C16 -177.1(3) no
N3 C9 C10 C16 2.0(6) no
C9 C10 C16 C11 -179.9(4) no
C9 C10 C16 C15 -0.6(6) no
C12 C11 C16 C10 -177.4(4) no
C12 C11 C16 C15 3.2(6) no
C16 C11 C12 C13 0.1(7) no
C11 C12 C13 C14 -3.0(7) no
C12 C13 C14 C15 2.4(6) no
C13 C14 C15 C8 179.9(3) no
C13 C14 C15 C16 1.0(5) no
C8 C15 C16 C10 -2.1(5) no
C8 C15 C16 C11 177.3(3) no
C14 C15 C16 C10 176.9(3) no
C14 C15 C16 C11 -3.8(5) no
N1 C17 C18 N4 11.6(5) no
N1 C17 C18 C25 -170.1(3) no
N4 C18 C25 C24 176.8(3) no
N4 C18 C25 C26 -3.1(5) no
C17 C18 C25 C24 -1.4(5) no
C17 C18 C25 C26 178.6(3) no
N4 C19 C20 C26 -2.4(6) no
C19 C20 C26 C21 -177.2(4) no
C19 C20 C26 C25 3.3(6) no
C22 C21 C26 C20 178.9(4) no
C22 C21 C26 C25 -1.6(6) no
C26 C21 C22 C23 1.9(7) no
C21 C22 C23 C24 -0.5(7) no
C22 C23 C24 C25 -1.3(6) no
C23 C24 C25 C18 -178.4(3) no
C23 C24 C25 C26 1.6(5) no
C18 C25 C26 C20 -0.6(5) no
C18 C25 C26 C21 179.8(3) no
C24 C25 C26 C20 179.4(3) no
C24 C25 C26 C21 -0.2(5) no
N2 C27 C28 N5 -21.6(4) no
N2 C27 C28 C35 159.5(3) no
N5 C28 C35 C34 -177.4(3) no
N5 C28 C35 C36 1.9(5) no
C27 C28 C35 C34 1.4(5) no
C27 C28 C35 C36 -179.4(3) no
N5 C29 C30 C36 0.8(6) no
C29 C30 C36 C31 178.8(3) no
C29 C30 C36 C35 -0.6(6) no
C32 C31 C36 C30 -177.9(4) no
C32 C31 C36 C35 1.5(7) no
C36 C31 C32 C33 -1.2(8) no
C31 C32 C33 C34 0.1(9) no
C32 C33 C34 C35 0.6(8) no
C33 C34 C35 C28 179.0(4) no
C33 C34 C35 C36 -0.2(7) no
C28 C35 C36 C30 -0.7(5) no
C28 C35 C36 C31 179.9(3) no
C34 C35 C36 C30 178.6(4) no
C34 C35 C36 C31 -0.8(6) no
N2 C37 C38 N6 -34.7(4) no
N2 C37 C38 C45 147.3(3) no
N6 C38 C45 C44 -177.3(3) no
N6 C38 C45 C46 2.4(5) no
C37 C38 C45 C44 0.5(5) no
C37 C38 C45 C46 -179.8(3) no
N6 C39 C40 C46 1.0(6) no
C39 C40 C46 C41 -177.7(4) no
C39 C40 C46 C45 2.8(6) no
C42 C41 C46 C40 -177.1(4) no
C42 C41 C46 C45 2.4(6) no
C46 C41 C42 C43 0.5(6) no
C41 C42 C43 C44 -1.7(6) no
C42 C43 C44 C45 -0.1(6) no
C43 C44 C45 C38 -177.2(3) no
C43 C44 C45 C46 3.1(5) no
C38 C45 C46 C40 -4.4(5) no
C38 C45 C46 C41 176.0(3) no
C44 C45 C46 C40 175.4(3) no
C44 C45 C46 C41 -4.2(5) no
N7 C47 C48 N8 -58.7(3) no
N7 C47 C48 C49 174.7(3) no
N7 C47 C52 C51 -175.8(3) no
C48 C47 C52 C51 -50.8(4) no
C52 C47 C48 N8 173.3(3) no
C52 C47 C48 C49 46.7(4) no
N8 C48 C49 C50 -173.2(3) no
C47 C48 C49 C50 -49.4(4) no
C48 C49 C50 C51 56.9(4) no
C49 C50 C51 C52 -61.8(4) no
C50 C51 C52 C47 58.3(4) no
N7 C53 C54 N9 32.5(4) no
N7 C53 C54 C61 -149.9(3) no
N9 C54 C61 C60 176.5(3) no
N9 C54 C61 C62 -3.4(5) no
C53 C54 C61 C60 -0.9(6) no
C53 C54 C61 C62 179.2(3) no
N9 C55 C56 C62 -0.7(6) no
C55 C56 C62 C57 -179.4(4) no
C55 C56 C62 C61 -0.2(6) no
C58 C57 C62 C56 177.9(4) no
C58 C57 C62 C61 -1.3(6) no
C62 C57 C58 C59 -0.2(7) no
C57 C58 C59 C60 1.5(7) no
C58 C59 C60 C61 -1.4(7) no
C59 C60 C61 C54 180.0(4) no
C59 C60 C61 C62 -0.1(6) no
C54 C61 C62 C56 2.2(5) no
C54 C61 C62 C57 -178.7(3) no
C60 C61 C62 C56 -177.8(4) no
C60 C61 C62 C57 1.4(6) no
N7 C63 C64 N10 -18.3(5) no
N7 C63 C64 C71 166.3(3) no
N10 C64 C71 C70 179.9(3) no
N10 C64 C71 C72 -2.2(5) no
C63 C64 C71 C70 -4.9(5) no
C63 C64 C71 C72 173.0(3) no
N10 C65 C66 C72 0.3(6) no
C65 C66 C72 C67 179.2(4) no
C65 C66 C72 C71 -0.5(6) no
C68 C67 C72 C66 -177.5(4) no
C68 C67 C72 C71 2.1(6) no
C72 C67 C68 C69 -2.4(7) no
C67 C68 C69 C70 0.9(7) no
C68 C69 C70 C71 1.0(6) no
C69 C70 C71 C64 176.7(4) no
C69 C70 C71 C72 -1.2(6) no
C64 C71 C72 C66 1.4(5) no
C64 C71 C72 C67 -178.3(3) no
C70 C71 C72 C66 179.4(3) no
C70 C71 C72 C67 -0.3(5) no
N8 C73 C74 N11 36.6(4) no
N8 C73 C74 C81 -144.8(3) no
N11 C74 C81 C80 -177.2(3) no
N11 C74 C81 C82 1.1(5) no
C73 C74 C81 C80 4.3(6) no
C73 C74 C81 C82 -177.4(3) no
N11 C75 C76 C82 0.4(6) no
C75 C76 C82 C77 177.5(4) no
C75 C76 C82 C81 -0.4(6) no
C78 C77 C82 C76 -176.6(4) no
C78 C77 C82 C81 1.4(6) no
C82 C77 C78 C79 -1.5(7) no
C77 C78 C79 C80 0.2(7) no
C78 C79 C80 C81 1.2(7) no
C79 C80 C81 C74 177.0(4) no
C79 C80 C81 C82 -1.3(6) no
C74 C81 C82 C76 -0.3(5) no
C74 C81 C82 C77 -178.4(3) no
C80 C81 C82 C76 178.1(3) no
C80 C81 C82 C77 0.1(5) no
N8 C83 C84 N12 -5.4(5) no
N8 C83 C84 C91 174.8(3) no
N12 C84 C91 C90 -177.2(3) no
N12 C84 C91 C92 3.1(5) no
C83 C84 C91 C90 2.5(5) no
C83 C84 C91 C92 -177.1(3) no
N12 C85 C86 C92 1.6(6) no
C85 C86 C92 C87 177.1(3) no
C85 C86 C92 C91 -2.5(5) no
C88 C87 C92 C86 179.7(4) no
C88 C87 C92 C91 -0.6(6) no
C92 C87 C88 C89 0.4(6) no
C87 C88 C89 C90 -0.6(7) no
C88 C89 C90 C91 1.0(6) no
C89 C90 C91 C84 179.2(4) no
C89 C90 C91 C92 -1.2(6) no
C84 C91 C92 C86 0.3(5) no
C84 C91 C92 C87 -179.3(3) no
C90 C91 C92 C86 -179.4(3) no
C90 C91 C92 C87 1.0(5) no
